data_4307866
loop_
_publ_author_name
'H. V. Rasika Dias'
'Chammi S. Palehepitiya Gamage'
'Jeremy Keltner'
'Himashinie V. K. Diyabalanage'
'Ivan Omari'
'Yvonne Eyobo'
'Nadeeka R. Dias'
'Nathan Roehr'
'Lesly McKinney'
'Theresa Poth'

_publ_contact_author_address
;Department of Chemistry and Biochemistry
The University of Texas at Arlington
Arlington, Texas 76019-0065, USA
;
_publ_contact_author_email dias@uta.edu
_publ_contact_author_fax 817-272-3808
_publ_contact_author_name 'Prof. H. V. R. Dias'
_publ_contact_author_phone 817-272-3813
_publ_section_title
;
Trinuclear Silver(I) Complexes of Fluorinated Pyrazolates
;
_journal_name_full 'Inorganic Chemistry'
_journal_page_first 2979
_journal_page_last 2987
_journal_paper_doi 10.1021/ic062374k
_journal_volume 46
_journal_year 2007
_chemical_formula_sum 'C92.5 H35 Ag15 F90 N30'
_chemical_formula_weight 4894.56
_chemical_name_common {[3,5-(CF3)2Pz]Ag}3-0.5tol
_chemical_name_systematic
; 
 ? 
;
_space_group_IT_number 2
_symmetry_cell_setting triclinic
_symmetry_space_group_name_Hall '-P 1'
_symmetry_space_group_name_H-M 'P -1'
_atom_sites_solution_hydrogens geom
_atom_sites_solution_primary direct
_atom_sites_solution_secondary difmap
_audit_creation_method SHELXL-97
_cell_angle_alpha 77.841(1)
_cell_angle_beta 75.896(1)
_cell_angle_gamma 89.568(1)
_cell_formula_units_Z 2
_cell_length_a 13.1022(5)
_cell_length_b 22.6659(8)
_cell_length_c 23.6928(9)
_cell_measurement_reflns_used 8875
_cell_measurement_temperature 100(2)
_cell_measurement_theta_max 28.35
_cell_measurement_theta_min 2.38
_cell_volume 6663.8(4)
_computing_cell_refinement 'Bruker SMART'
_computing_data_collection 'Bruker SMART'
_computing_data_reduction 'Bruker SAINT'
_computing_molecular_graphics 'Bruker SHELXTL'
_computing_publication_material 'Bruker SHELXTL'
_computing_structure_refinement 'SHELXL-97 (Sheldrick, 1997)'
_computing_structure_solution 'SHELXS-97 (Sheldrick, 1990)'
_diffrn_ambient_temperature 100(2)
_diffrn_measured_fraction_theta_full 0.989
_diffrn_measured_fraction_theta_max 0.989
_diffrn_measurement_device_type 'CCD area detector'
_diffrn_measurement_method 'phi and omega scans'
_diffrn_radiation_monochromator graphite
_diffrn_radiation_source 'fine-focus sealed tube'
_diffrn_radiation_type MoK\a
_diffrn_radiation_wavelength 0.71073
_diffrn_reflns_av_R_equivalents 0.0157
_diffrn_reflns_av_sigmaI/netI 0.0223
_diffrn_reflns_limit_h_max 16
_diffrn_reflns_limit_h_min -16
_diffrn_reflns_limit_k_max 27
_diffrn_reflns_limit_k_min -27
_diffrn_reflns_limit_l_max 29
_diffrn_reflns_limit_l_min -29
_diffrn_reflns_number 52702
_diffrn_reflns_theta_full 26.00
_diffrn_reflns_theta_max 26.00
_diffrn_reflns_theta_min 1.89
_exptl_absorpt_coefficient_mu 2.332
_exptl_absorpt_correction_T_max 0.7785
_exptl_absorpt_correction_T_min 0.5044
_exptl_absorpt_correction_type multi-scan
_exptl_absorpt_process_details SADABS
_exptl_crystal_colour colorless
_exptl_crystal_density_diffrn 2.439
_exptl_crystal_density_meas 0
_exptl_crystal_density_method 'not measured'
_exptl_crystal_description parallelpipeds
_exptl_crystal_F_000 4630
_exptl_crystal_size_max 0.34
_exptl_crystal_size_mid 0.17
_exptl_crystal_size_min 0.11
_refine_diff_density_max 1.137
_refine_diff_density_min -0.818
_refine_diff_density_rms 0.099
_refine_ls_extinction_method none
_refine_ls_goodness_of_fit_ref 1.020
_refine_ls_hydrogen_treatment constr
_refine_ls_matrix_type full
_refine_ls_number_parameters 2130
_refine_ls_number_reflns 25911
_refine_ls_number_restraints 41
_refine_ls_restrained_S_all 1.039
_refine_ls_R_factor_all 0.0340
_refine_ls_R_factor_gt 0.0298
_refine_ls_shift/su_max 0.009
_refine_ls_shift/su_mean 0.000
_refine_ls_structure_factor_coef Fsqd
_refine_ls_weighting_details 'calc w=1/[\s^2^(Fo^2^)+(0.0375P)^2^+14.3232P] where P=(Fo^2^+2Fc^2^)/3'
_refine_ls_weighting_scheme calc
_refine_ls_wR_factor_gt 0.0727
_refine_ls_wR_factor_ref 0.0752
_reflns_number_gt 23244
_reflns_number_total 25911
_reflns_threshold_expression >2sigma(I)
_cod_data_source_file ic062374ksi20070206_075347_1.cif
_cod_data_source_block dias301s
_cod_depositor_comments
;
The following automatic conversions were performed:
'_symmetry_cell_setting' value 'Triclinic' changed to 'triclinic'
according to '/home/saulius/struct/CIF-dictionaries/cif_core.dic'
dictionary named 'cif_core.dic' version 2.4.1 from 2010-06-29.

Automatic conversion script
Id: cif_fix_enum 1527 2010-12-29 10:47:43Z saulius 
;
_cod_original_formula_sum 'C92.50 H35 Ag15 F90 N30'
_cod_database_code 4307866

loop_
_symmetry_equiv_pos_as_xyz
'x, y, z'
'-x, -y, -z'

loop_
_atom_site_label
_atom_site_type_symbol
_atom_site_fract_x
_atom_site_fract_y
_atom_site_fract_z
_atom_site_U_iso_or_equiv
_atom_site_adp_type
_atom_site_occupancy
_atom_site_symmetry_multiplicity
_atom_site_calc_flag
_atom_site_refinement_flags
_atom_site_disorder_assembly
_atom_site_disorder_group
Ag1 Ag 0.17348(2) -0.028007(13) 0.406517(13) 0.02881(6) Uani 1 1 d . . .
Ag2 Ag 0.18124(2) 0.095731(13) 0.466998(13) 0.03054(7) Uani 1 1 d . . .
Ag3 Ag -0.05322(2) 0.044322(12) 0.442865(13) 0.02773(6) Uani 1 1 d . . .
Ag4 Ag 0.33419(2) 0.190688(14) 0.016938(13) 0.03251(7) Uani 1 1 d . . .
Ag5 Ag 0.07110(2) 0.235999(13) 0.053467(13) 0.02905(6) Uani 1 1 d . . .
Ag6 Ag 0.27937(2) 0.332226(14) 0.043906(14) 0.03397(7) Uani 1 1 d . . .
Ag7 Ag 0.27989(2) 0.145949(13) 0.153831(13) 0.02836(6) Uani 1 1 d . . .
Ag8 Ag 0.07903(2) 0.236685(12) 0.192532(13) 0.02901(6) Uani 1 1 d . . .
Ag9 Ag 0.01618(2) 0.101893(12) 0.162387(13) 0.02715(6) Uani 1 1 d . . .
Ag10 Ag 0.32239(2) 0.391641(13) 0.631349(14) 0.03047(7) Uani 1 1 d . . .
Ag11 Ag 0.56226(2) 0.441512(12) 0.647737(12) 0.02633(6) Uani 1 1 d . . .
Ag12 Ag 0.36865(2) 0.541042(12) 0.643411(13) 0.02690(6) Uani 1 1 d . . .
Ag13 Ag 0.24009(2) 0.290474(12) 0.755886(13) 0.02752(6) Uani 1 1 d . . .
Ag14 Ag 0.48115(2) 0.337413(12) 0.768318(13) 0.02651(6) Uani 1 1 d . . .
Ag15 Ag 0.27650(2) 0.437436(12) 0.767953(12) 0.02562(6) Uani 1 1 d . . .
N1 N 0.3167(2) 0.00628(14) 0.41148(15) 0.0308(7) Uani 1 1 d . . .
N2 N 0.3218(2) 0.05334(14) 0.43809(15) 0.0307(7) Uani 1 1 d . . .
N3 N 0.0430(3) 0.14431(15) 0.48241(15) 0.0316(7) Uani 1 1 d . . .
N4 N -0.0464(3) 0.12480(14) 0.47113(14) 0.0291(7) Uani 1 1 d . . .
N5 N -0.0551(2) -0.03009(14) 0.40415(15) 0.0296(7) Uani 1 1 d . . .
N6 N 0.0365(2) -0.05847(14) 0.38985(15) 0.0301(7) Uani 1 1 d . . .
N7 N 0.2074(2) 0.13903(14) 0.01018(14) 0.0287(7) Uani 1 1 d . . .
N8 N 0.1069(2) 0.15512(14) 0.02548(14) 0.0268(6) Uani 1 1 d . . .
N9 N 0.0419(3) 0.32275(14) 0.06973(14) 0.0313(7) Uani 1 1 d . . .
N10 N 0.1254(3) 0.36174(15) 0.06106(14) 0.0320(7) Uani 1 1 d . . .
N11 N 0.4348(3) 0.30573(16) 0.02383(16) 0.0369(8) Uani 1 1 d . . .
N12 N 0.4583(3) 0.25022(16) 0.01318(16) 0.0381(8) Uani 1 1 d . . .
N13 N 0.3142(2) 0.23013(14) 0.17028(14) 0.0286(7) Uani 1 1 d . . .
N14 N 0.2333(2) 0.26716(14) 0.18291(14) 0.0291(7) Uani 1 1 d . . .
N15 N -0.0771(2) 0.20574(15) 0.21133(16) 0.0324(7) Uani 1 1 d . . .
N16 N -0.1061(2) 0.15556(14) 0.19455(14) 0.0268(6) Uani 1 1 d . . .
N17 N 0.1404(2) 0.04445(14) 0.14424(14) 0.0276(7) Uani 1 1 d . . .
N18 N 0.2413(2) 0.06174(15) 0.13991(14) 0.0291(7) Uani 1 1 d . . .
N19 N 0.4481(3) 0.33356(14) 0.62908(14) 0.0296(7) Uani 1 1 d . . .
N20 N 0.5422(2) 0.35508(14) 0.63276(14) 0.0279(7) Uani 1 1 d . . .
N21 N 0.5917(2) 0.53000(14) 0.65515(14) 0.0282(7) Uani 1 1 d . . .
N22 N 0.5138(2) 0.56997(14) 0.65492(15) 0.0299(7) Uani 1 1 d . . .
N23 N 0.2322(2) 0.51568(13) 0.62059(14) 0.0267(6) Uani 1 1 d . . .
N24 N 0.2149(2) 0.45847(14) 0.61429(14) 0.0274(7) Uani 1 1 d . . .
N25 N 0.3573(2) 0.22855(14) 0.76344(15) 0.0289(7) Uani 1 1 d . . .
N26 N 0.4551(2) 0.24712(13) 0.76476(14) 0.0276(7) Uani 1 1 d . . .
N27 N 0.4944(2) 0.42309(14) 0.78703(14) 0.0273(6) Uani 1 1 d . . .
N28 N 0.4156(2) 0.46240(13) 0.78614(14) 0.0265(6) Uani 1 1 d . . .
N29 N 0.1336(2) 0.40908(13) 0.75716(14) 0.0266(6) Uani 1 1 d . . .
N30 N 0.1215(2) 0.35179(14) 0.74934(14) 0.0273(6) Uani 1 1 d . . .
C1 C 0.4242(3) 0.06973(18) 0.42805(19) 0.0350(9) Uani 1 1 d . . .
C2 C 0.4875(3) 0.0335(2) 0.3945(2) 0.0415(10) Uani 1 1 d . . .
H2A H 0.5621 0.0354 0.3809 0.050 Uiso 1 1 calc R . .
C3 C 0.4160(3) -0.00553(19) 0.3856(2) 0.0367(9) Uani 1 1 d . . .
C4 C 0.4600(4) 0.1187(2) 0.4527(2) 0.0472(11) Uani 1 1 d . . .
C5 C 0.4360(3) -0.0542(2) 0.3515(2) 0.0447(11) Uani 1 1 d . . .
C6 C -0.1161(3) 0.16857(18) 0.47572(17) 0.0337(9) Uani 1 1 d . . .
C7 C -0.0745(4) 0.2163(2) 0.4911(2) 0.0461(11) Uani 1 1 d . . .
H7A H -0.1069 0.2528 0.4977 0.055 Uiso 1 1 calc R . .
C8 C 0.0254(4) 0.1993(2) 0.4949(2) 0.0422(10) Uani 1 1 d . A .
C9 C -0.2204(3) 0.1613(2) 0.4631(2) 0.0428(10) Uani 1 1 d . . .
C10 C 0.1078(4) 0.2341(3) 0.5095(3) 0.0600(15) Uani 1 1 d . . .
C11 C 0.0230(3) -0.09532(19) 0.3544(2) 0.0398(10) Uani 1 1 d . . .
C12 C -0.0771(4) -0.0920(2) 0.3453(2) 0.0479(11) Uani 1 1 d . . .
H12A H -0.1072 -0.1134 0.3225 0.057 Uiso 1 1 calc R . .
C13 C -0.1230(3) -0.05037(19) 0.3772(2) 0.0377(9) Uani 1 1 d . B .
C14 C 0.1131(4) -0.1296(2) 0.3274(3) 0.0535(13) Uani 1 1 d . . .
C15 C -0.2291(4) -0.0254(2) 0.3811(2) 0.0485(12) Uani 1 1 d . . .
C16 C 0.0465(3) 0.11754(17) 0.00825(17) 0.0279(8) Uani 1 1 d . . .
C17 C 0.1083(3) 0.07624(18) -0.01840(18) 0.0332(8) Uani 1 1 d . . .
H17A H 0.0867 0.0447 -0.0343 0.040 Uiso 1 1 calc R . .
C18 C 0.2084(3) 0.09181(18) -0.01643(17) 0.0315(8) Uani 1 1 d . . .
C19 C -0.0685(3) 0.12591(18) 0.01549(18) 0.0323(8) Uani 1 1 d . . .
C20 C 0.3099(3) 0.06537(19) -0.0416(2) 0.0378(9) Uani 1 1 d . . .
C21 C 0.0876(3) 0.41701(18) 0.06163(18) 0.0368(9) Uani 1 1 d . . .
C22 C -0.0201(4) 0.4152(2) 0.0707(2) 0.0417(10) Uani 1 1 d . . .
H22A H -0.0663 0.4477 0.0732 0.050 Uiso 1 1 calc R . .
C23 C -0.0453(3) 0.35492(19) 0.07546(19) 0.0372(9) Uani 1 1 d . . .
C24 C 0.1620(4) 0.4705(2) 0.0488(2) 0.0463(11) Uani 1 1 d . . .
C25 C -0.1517(3) 0.3258(2) 0.0852(2) 0.0426(10) Uani 1 1 d . . .
C26 C 0.5633(3) 0.2482(2) -0.0037(2) 0.0422(10) Uani 1 1 d . . .
C27 C 0.6103(4) 0.3030(2) -0.0041(2) 0.0478(12) Uani 1 1 d . . .
H27A H 0.6834 0.3139 -0.0142 0.057 Uiso 1 1 calc R . .
C28 C 0.5270(3) 0.3376(2) 0.0134(2) 0.0409(10) Uani 1 1 d . . .
C29 C 0.6159(4) 0.1935(3) -0.0196(2) 0.0527(12) Uani 1 1 d . . .
C30 C 0.5264(4) 0.4019(2) 0.0181(2) 0.0514(12) Uani 1 1 d . . .
C31 C 0.2718(3) 0.31538(18) 0.19799(18) 0.0328(8) Uani 1 1 d . . .
C32 C 0.3790(3) 0.30991(19) 0.19428(19) 0.0370(9) Uani 1 1 d . . .
H32A H 0.4262 0.3371 0.2019 0.044 Uiso 1 1 calc R . .
C33 C 0.4007(3) 0.25600(18) 0.17694(17) 0.0321(8) Uani 1 1 d . . .
C34 C 0.2006(4) 0.36124(19) 0.2196(2) 0.0434(11) Uani 1 1 d . . .
C35 C 0.5017(3) 0.2244(2) 0.1709(2) 0.0425(10) Uani 1 1 d . . .
C36 C -0.2103(3) 0.14494(18) 0.21872(19) 0.0328(8) Uani 1 1 d . . .
C37 C -0.2500(3) 0.1870(2) 0.2516(2) 0.0434(11) Uani 1 1 d . . .
H37A H -0.3205 0.1899 0.2733 0.052 Uiso 1 1 calc R . .
C38 C -0.1630(3) 0.2240(2) 0.2458(2) 0.0431(11) Uani 1 1 d . . .
C39 C -0.2683(3) 0.09428(19) 0.2071(2) 0.0391(10) Uani 1 1 d . . .
C40 C -0.1543(4) 0.2766(3) 0.2726(3) 0.0658(18) Uani 1 1 d . . .
C41 C 0.3008(3) 0.01370(18) 0.13349(18) 0.0347(9) Uani 1 1 d . . .
C42 C 0.2389(3) -0.03543(19) 0.1331(2) 0.0403(10) Uani 1 1 d . . .
H42A H 0.2604 -0.0747 0.1288 0.048 Uiso 1 1 calc R . .
C43 C 0.1388(3) -0.01398(17) 0.14041(17) 0.0309(8) Uani 1 1 d . . .
C44 C 0.4152(4) 0.0182(2) 0.1293(2) 0.0469(11) Uani 1 1 d . . .
C45 C 0.0372(4) -0.04616(18) 0.14723(19) 0.0382(9) Uani 1 1 d . . .
C46 C 0.6160(3) 0.31647(18) 0.61550(17) 0.0318(8) Uani 1 1 d . . .
C47 C 0.5710(4) 0.2686(2) 0.6006(2) 0.0421(10) Uani 1 1 d . . .
H47A H 0.6044 0.2351 0.5871 0.051 Uiso 1 1 calc R . .
C48 C 0.4660(4) 0.28147(19) 0.6099(2) 0.0386(10) Uani 1 1 d . . .
C49 C 0.7287(3) 0.33123(19) 0.6117(2) 0.0375(9) Uani 1 1 d . . .
C50 C 0.3793(4) 0.2474(2) 0.5979(3) 0.0542(13) Uani 1 1 d . . .
C51 C 0.5586(3) 0.62503(18) 0.6490(2) 0.0447(11) Uani 1 1 d . . .
C52 C 0.6645(4) 0.6214(2) 0.6459(3) 0.0579(15) Uani 1 1 d . . .
H52A H 0.7143 0.6531 0.6421 0.069 Uiso 1 1 calc R . .
C53 C 0.6814(3) 0.56049(18) 0.6496(2) 0.0391(10) Uani 1 1 d . . .
C54 C 0.4958(4) 0.6802(2) 0.6466(3) 0.0590(15) Uani 1 1 d . . .
C55 C 0.7827(3) 0.53012(19) 0.6461(2) 0.0455(11) Uani 1 1 d . . .
C56 C 0.1360(3) 0.46001(18) 0.58708(19) 0.0339(9) Uani 1 1 d . C .
C57 C 0.1006(3) 0.51796(19) 0.5746(2) 0.0375(9) Uani 1 1 d . . .
H57A H 0.0459 0.5316 0.5557 0.045 Uiso 1 1 calc R . .
C58 C 0.1643(3) 0.55114(17) 0.59651(18) 0.0319(8) Uani 1 1 d . . .
C59 C 0.0998(4) 0.4051(2) 0.5710(2) 0.0536(13) Uani 1 1 d D . .
C60 C 0.1644(3) 0.61694(19) 0.5953(2) 0.0411(10) Uani 1 1 d . . .
C61 C 0.5113(3) 0.19765(17) 0.77396(18) 0.0306(8) Uani 1 1 d . . .
C62 C 0.4524(3) 0.14600(17) 0.77838(19) 0.0338(9) Uani 1 1 d . . .
H62A H 0.4731 0.1053 0.7843 0.041 Uiso 1 1 calc R . .
C63 C 0.3558(3) 0.16775(16) 0.77208(17) 0.0295(8) Uani 1 1 d . . .
C64 C 0.6232(3) 0.20380(19) 0.7768(2) 0.0414(10) Uani 1 1 d . . .
C65 C 0.2561(3) 0.13363(18) 0.7777(2) 0.0382(9) Uani 1 1 d . . .
C66 C 0.4370(3) 0.50809(17) 0.81011(17) 0.0291(8) Uani 1 1 d . . .
C67 C 0.5314(3) 0.49935(18) 0.82690(18) 0.0336(9) Uani 1 1 d . . .
H67A H 0.5655 0.5245 0.8448 0.040 Uiso 1 1 calc R . .
C68 C 0.5638(3) 0.44553(17) 0.81143(17) 0.0301(8) Uani 1 1 d . . .
C69 C 0.3611(3) 0.55616(18) 0.81843(19) 0.0348(9) Uani 1 1 d . . .
C70 C 0.6563(3) 0.4101(2) 0.8219(2) 0.0400(10) Uani 1 1 d . . .
C71 C 0.0241(3) 0.34518(19) 0.74236(19) 0.0352(9) Uani 1 1 d . . .
C72 C -0.0285(3) 0.3979(2) 0.7447(2) 0.0406(10) Uani 1 1 d . . .
H72A H -0.0979 0.4059 0.7406 0.049 Uiso 1 1 calc R . .
C73 C 0.0432(3) 0.43650(18) 0.75449(19) 0.0332(9) Uani 1 1 d . . .
C74 C -0.0150(3) 0.2857(2) 0.7368(2) 0.0447(11) Uani 1 1 d . . .
C75 C 0.0276(3) 0.49888(19) 0.7655(2) 0.0381(9) Uani 1 1 d . . .
C76 C 0.2083(5) 0.1578(2) 0.3208(2) 0.0590(14) Uani 1 1 d . . .
C77 C 0.2555(5) 0.1091(3) 0.2999(2) 0.0627(15) Uani 1 1 d . . .
H77A H 0.3289 0.1045 0.2958 0.075 Uiso 1 1 calc R . .
C78 C 0.1967(5) 0.0667(3) 0.2847(2) 0.0649(17) Uani 1 1 d . . .
H78A H 0.2300 0.0336 0.2702 0.078 Uiso 1 1 calc R . .
C79 C 0.0905(5) 0.0729(3) 0.2907(2) 0.0635(16) Uani 1 1 d . . .
H79A H 0.0504 0.0439 0.2804 0.076 Uiso 1 1 calc R . .
C80 C 0.0416(5) 0.1213(3) 0.3115(2) 0.0618(15) Uani 1 1 d . . .
H80A H -0.0317 0.1258 0.3153 0.074 Uiso 1 1 calc R . .
C81 C 0.1011(5) 0.1631(2) 0.3268(2) 0.0588(14) Uani 1 1 d . . .
H81A H 0.0676 0.1960 0.3417 0.071 Uiso 1 1 calc R . .
C82 C 0.2734(6) 0.2028(3) 0.3376(3) 0.080(2) Uani 1 1 d . . .
H82A H 0.2283 0.2341 0.3515 0.120 Uiso 1 1 calc R . .
H82B H 0.3292 0.2215 0.3026 0.120 Uiso 1 1 calc R . .
H82C H 0.3051 0.1821 0.3693 0.120 Uiso 1 1 calc R . .
C83 C 0.1023(6) 0.3252(3) 0.9063(2) 0.0709(18) Uani 1 1 d . . .
C84 C 0.1511(6) 0.2722(3) 0.8991(2) 0.0702(18) Uani 1 1 d . . .
H84A H 0.1109 0.2390 0.8958 0.084 Uiso 1 1 calc R . .
C85 C 0.2578(7) 0.2662(3) 0.8964(2) 0.075(2) Uani 1 1 d . . .
H85A H 0.2902 0.2295 0.8909 0.090 Uiso 1 1 calc R . .
C86 C 0.3166(6) 0.3147(3) 0.9020(2) 0.077(2) Uani 1 1 d . . .
H86A H 0.3892 0.3111 0.9011 0.093 Uiso 1 1 calc R . .
C87 C 0.2679(8) 0.3681(3) 0.9087(2) 0.083(2) Uani 1 1 d . . .
H87A H 0.3080 0.4016 0.9117 0.100 Uiso 1 1 calc R . .
C88 C 0.1619(8) 0.3734(3) 0.9112(2) 0.082(2) Uani 1 1 d . . .
H88A H 0.1296 0.4102 0.9164 0.099 Uiso 1 1 calc R . .
C89 C -0.0122(7) 0.3306(3) 0.9089(3) 0.094(2) Uani 1 1 d . . .
H89A H -0.0414 0.2925 0.9049 0.141 Uiso 1 1 calc R . .
H89B H -0.0215 0.3632 0.8763 0.141 Uiso 1 1 calc R . .
H89C H -0.0488 0.3397 0.9471 0.141 Uiso 1 1 calc R . .
F1 F 0.5399(2) 0.15251(13) 0.41332(17) 0.0673(9) Uani 1 1 d . . .
F2 F 0.4947(3) 0.09691(15) 0.50151(16) 0.0718(9) Uani 1 1 d . . .
F3 F 0.3833(2) 0.15585(13) 0.46771(15) 0.0572(8) Uani 1 1 d . . .
F4 F 0.3883(3) -0.04653(18) 0.30783(17) 0.0844(12) Uani 1 1 d . . .
F5 F 0.3987(4) -0.10754(15) 0.38348(18) 0.1042(15) Uani 1 1 d . . .
F6 F 0.5344(3) -0.0588(2) 0.3279(2) 0.1163(19) Uani 1 1 d . . .
F7 F -0.2124(3) 0.1608(2) 0.40617(15) 0.0880(12) Uani 1 1 d . . .
F8 F -0.2702(2) 0.10948(16) 0.49076(19) 0.0875(13) Uani 1 1 d . . .
F9 F -0.2820(3) 0.20500(17) 0.4747(2) 0.0910(13) Uani 1 1 d . . .
F10 F 0.1853(8) 0.1997(4) 0.5235(7) 0.103(6) Uani 0.669(19) 1 d P A 1
F11 F 0.1515(10) 0.2774(6) 0.4701(5) 0.104(4) Uani 0.669(19) 1 d P A 1
F12 F 0.0711(7) 0.2535(6) 0.5590(5) 0.097(5) Uani 0.669(19) 1 d P A 1
F11B F 0.078(3) 0.2913(11) 0.507(2) 0.162(17) Uani 0.331(19) 1 d P A 2
F10B F 0.192(2) 0.2476(18) 0.4611(14) 0.148(14) Uani 0.331(19) 1 d P A 2
F12B F 0.138(3) 0.2107(19) 0.5497(14) 0.19(2) Uani 0.331(19) 1 d P A 2
F13 F 0.1658(4) -0.1545(2) 0.36635(18) 0.1090(17) Uani 1 1 d . . .
F14 F 0.1875(3) -0.09273(17) 0.28768(18) 0.0860(12) Uani 1 1 d . . .
F15 F 0.0870(3) -0.1655(3) 0.2992(3) 0.170(3) Uani 1 1 d . . .
F16 F -0.3046(5) -0.0716(4) 0.4114(7) 0.081(4) Uani 0.470(15) 1 d P B 1
F17 F -0.2451(8) -0.0024(10) 0.3344(3) 0.097(6) Uani 0.470(15) 1 d P B 1
F18 F -0.2543(12) 0.0075(7) 0.4203(8) 0.089(6) Uani 0.470(15) 1 d P B 1
F17B F -0.2150(7) 0.0350(4) 0.3453(5) 0.084(3) Uani 0.530(15) 1 d P B 2
F18B F -0.2758(11) -0.0128(8) 0.4293(4) 0.099(7) Uani 0.530(15) 1 d P B 2
F16B F -0.2870(7) -0.0491(6) 0.3535(7) 0.101(6) Uani 0.530(15) 1 d P B 2
F19 F -0.1172(2) 0.07811(13) 0.00954(17) 0.0648(9) Uani 1 1 d . . .
F20 F -0.0860(2) 0.17136(14) -0.02649(15) 0.0639(8) Uani 1 1 d . . .
F21 F -0.1143(2) 0.13975(18) 0.06637(14) 0.0721(10) Uani 1 1 d . . .
F22 F 0.3753(3) 0.10709(16) -0.08055(17) 0.0854(12) Uani 1 1 d . . .
F23 F 0.3609(3) 0.0436(3) -0.00326(15) 0.122(2) Uani 1 1 d . . .
F24 F 0.2972(3) 0.0265(2) -0.0723(3) 0.120(2) Uani 1 1 d . . .
F25 F 0.2299(3) 0.46346(14) 0.08228(15) 0.0682(9) Uani 1 1 d . . .
F26 F 0.2180(3) 0.48254(14) -0.00800(13) 0.0685(9) Uani 1 1 d . . .
F27 F 0.1109(3) 0.52004(12) 0.05688(14) 0.0642(8) Uani 1 1 d . . .
F28 F -0.1490(2) 0.27004(14) 0.0785(2) 0.0928(14) Uani 1 1 d . . .
F29 F -0.2116(2) 0.32438(19) 0.13992(16) 0.0798(11) Uani 1 1 d . . .
F30 F -0.2052(3) 0.35694(16) 0.05016(17) 0.0796(11) Uani 1 1 d . . .
F31 F 0.5561(3) 0.15765(19) -0.0368(3) 0.1083(17) Uani 1 1 d . . .
F32 F 0.6460(3) 0.15756(18) 0.02573(17) 0.0897(12) Uani 1 1 d . . .
F33 F 0.7044(3) 0.20621(17) -0.06252(16) 0.0784(10) Uani 1 1 d . . .
F34 F 0.6213(3) 0.42472(16) 0.0101(3) 0.1140(18) Uani 1 1 d . . .
F35 F 0.4681(4) 0.41094(16) 0.06955(15) 0.0914(13) Uani 1 1 d . . .
F36 F 0.4847(3) 0.43636(14) -0.02258(15) 0.0711(9) Uani 1 1 d . . .
F37 F 0.1223(2) 0.37192(11) 0.19196(13) 0.0510(7) Uani 1 1 d . . .
F38 F 0.2520(2) 0.41322(12) 0.21291(16) 0.0629(8) Uani 1 1 d . . .
F39 F 0.1533(2) 0.34316(13) 0.27814(13) 0.0537(7) Uani 1 1 d . . .
F40 F 0.5122(2) 0.19279(15) 0.22341(13) 0.0611(8) Uani 1 1 d . . .
F41 F 0.5840(2) 0.26241(16) 0.14886(18) 0.0812(11) Uani 1 1 d . . .
F42 F 0.5089(2) 0.18506(16) 0.13587(15) 0.0647(9) Uani 1 1 d . . .
F43 F -0.2071(2) 0.04829(12) 0.19802(16) 0.0584(8) Uani 1 1 d . . .
F44 F -0.3070(2) 0.11150(12) 0.15887(12) 0.0468(6) Uani 1 1 d . . .
F45 F -0.3509(2) 0.07360(13) 0.25258(13) 0.0557(7) Uani 1 1 d . . .
F46 F -0.2442(3) 0.2911(3) 0.3005(3) 0.191(4) Uani 1 1 d . . .
F47 F -0.1111(5) 0.32535(18) 0.2328(3) 0.124(2) Uani 1 1 d . . .
F48 F -0.0908(3) 0.26729(16) 0.30921(17) 0.0754(10) Uani 1 1 d . . .
F49 F 0.4346(3) 0.0209(3) 0.18007(18) 0.138(2) Uani 1 1 d . . .
F50 F 0.4631(2) 0.06605(14) 0.09126(17) 0.0705(10) Uani 1 1 d . . .
F51 F 0.4626(2) -0.02846(16) 0.1125(2) 0.1119(18) Uani 1 1 d . . .
F52 F 0.0507(3) -0.09944(13) 0.13213(17) 0.0705(10) Uani 1 1 d . . .
F53 F -0.0213(2) -0.05625(15) 0.20333(13) 0.0595(8) Uani 1 1 d . . .
F54 F -0.0224(2) -0.01499(13) 0.11407(14) 0.0561(7) Uani 1 1 d . . .
F55 F 0.7890(2) 0.28508(12) 0.60181(13) 0.0523(7) Uani 1 1 d . . .
F56 F 0.7675(2) 0.37882(13) 0.56664(13) 0.0524(7) Uani 1 1 d . . .
F57 F 0.7420(2) 0.34641(12) 0.66080(12) 0.0465(6) Uani 1 1 d . . .
F58 F 0.3868(4) 0.18828(17) 0.6143(3) 0.153(3) Uani 1 1 d . . .
F59 F 0.3798(3) 0.2594(3) 0.54213(18) 0.134(2) Uani 1 1 d . . .
F60 F 0.2846(2) 0.25882(13) 0.62661(13) 0.0538(7) Uani 1 1 d . . .
F61 F 0.4161(2) 0.67651(13) 0.62229(16) 0.0638(8) Uani 1 1 d . . .
F62 F 0.4595(3) 0.69349(16) 0.69826(19) 0.0843(12) Uani 1 1 d . . .
F63 F 0.5565(3) 0.72795(14) 0.6111(2) 0.1104(18) Uani 1 1 d . . .
F64 F 0.7862(2) 0.49386(16) 0.69700(17) 0.0795(11) Uani 1 1 d . . .
F65 F 0.8001(2) 0.49602(16) 0.60534(19) 0.0762(11) Uani 1 1 d . . .
F66 F 0.8641(2) 0.56929(12) 0.63103(16) 0.0596(8) Uani 1 1 d . . .
F67 F 0.1408(9) 0.3563(3) 0.5921(5) 0.063(3) Uani 0.587(17) 1 d PD C 1
F68 F -0.0096(4) 0.3915(3) 0.6034(5) 0.068(2) Uani 0.587(17) 1 d PD C 1
F69 F 0.0951(9) 0.4118(3) 0.5181(3) 0.066(3) Uani 0.587(17) 1 d PD C 1
F69B F 0.1768(13) 0.3986(5) 0.5156(4) 0.092(6) Uani 0.413(17) 1 d PD C 2
F67B F 0.1147(15) 0.3545(5) 0.6031(6) 0.072(6) Uani 0.413(17) 1 d PD C 2
F68B F 0.0180(10) 0.4099(5) 0.5531(10) 0.107(9) Uani 0.413(17) 1 d PD C 2
F70 F 0.0783(3) 0.64061(14) 0.5849(2) 0.1028(16) Uani 1 1 d . . .
F71 F 0.2439(3) 0.64726(13) 0.55458(17) 0.0719(9) Uani 1 1 d . . .
F72 F 0.1773(4) 0.62846(14) 0.64551(16) 0.0851(12) Uani 1 1 d . . .
F73 F 0.6542(2) 0.15284(13) 0.80515(15) 0.0628(8) Uani 1 1 d . . .
F74 F 0.6898(2) 0.21670(16) 0.72285(15) 0.0711(9) Uani 1 1 d . . .
F75 F 0.6393(2) 0.24749(15) 0.80350(19) 0.0788(11) Uani 1 1 d . . .
F76 F 0.2721(2) 0.07755(13) 0.77347(19) 0.0785(11) Uani 1 1 d . . .
F77 F 0.1895(2) 0.13112(17) 0.83089(16) 0.0750(10) Uani 1 1 d . . .
F78 F 0.2025(3) 0.15873(14) 0.73952(17) 0.0818(12) Uani 1 1 d . . .
F79 F 0.2770(2) 0.53620(12) 0.86389(14) 0.0592(8) Uani 1 1 d . . .
F80 F 0.3218(2) 0.57599(12) 0.77132(13) 0.0505(7) Uani 1 1 d . . .
F81 F 0.4043(2) 0.60355(12) 0.83021(14) 0.0541(7) Uani 1 1 d . . .
F82 F 0.70242(18) 0.38562(11) 0.77619(12) 0.0423(6) Uani 1 1 d . . .
F83 F 0.6273(3) 0.36357(16) 0.86860(14) 0.0691(9) Uani 1 1 d . . .
F84 F 0.7290(2) 0.44371(15) 0.83231(17) 0.0705(10) Uani 1 1 d . . .
F85 F -0.0400(4) 0.24704(16) 0.78870(18) 0.0918(13) Uani 1 1 d . . .
F86 F 0.0570(2) 0.25903(13) 0.70211(15) 0.0602(8) Uani 1 1 d . . .
F87 F -0.0987(3) 0.29081(15) 0.7157(2) 0.0956(15) Uani 1 1 d . . .
F88 F -0.0141(3) 0.53376(14) 0.72544(16) 0.0722(10) Uani 1 1 d . . .
F89 F -0.0330(4) 0.49901(16) 0.81692(17) 0.1091(17) Uani 1 1 d . . .
F90 F 0.1183(2) 0.52867(14) 0.75991(18) 0.0733(10) Uani 1 1 d . . .
C3A C 0.3942(8) 0.5023(5) 0.4907(5) 0.037(3) Uiso 0.50 1 d PD D -1
H3AA H 0.3251 0.5076 0.4851 0.045 Uiso 0.50 1 calc PR D -1
C2A C 0.4492(7) 0.5506(4) 0.4981(5) 0.033(3) Uiso 0.50 1 d PD D -1
H2AA H 0.4188 0.5889 0.4972 0.040 Uiso 0.50 1 calc PR D -1
C4A C 0.4370(9) 0.4467(5) 0.4912(5) 0.034(4) Uiso 0.50 1 d PD D -1
H4AA H 0.3975 0.4142 0.4858 0.041 Uiso 0.50 1 calc PR D -1
C6A C 0.5951(8) 0.4851(5) 0.5076(5) 0.034(3) Uiso 0.50 1 d PD D -1
H6AA H 0.6638 0.4780 0.5134 0.041 Uiso 0.50 1 calc PR D -1
C5A C 0.5336(8) 0.4381(5) 0.4991(5) 0.037(3) Uiso 0.50 1 d PD D -1
H5AA H 0.5620 0.3995 0.4991 0.044 Uiso 0.50 1 calc PR D -1
C1A C 0.5531(10) 0.5421(6) 0.5074(6) 0.041(4) Uiso 0.50 1 d PD D -1
C7A C 0.6209(9) 0.6020(5) 0.5140(6) 0.067(3) Uiso 0.50 1 d PD D -1
H7AA H 0.5719 0.6287 0.5336 0.101 Uiso 0.50 1 calc PR D -1
H7AB H 0.6589 0.6242 0.4743 0.101 Uiso 0.50 1 calc PR D -1
H7AC H 0.6714 0.5881 0.5378 0.101 Uiso 0.50 1 calc PR D -1

loop_
_atom_site_aniso_label
_atom_site_aniso_U_11
_atom_site_aniso_U_22
_atom_site_aniso_U_33
_atom_site_aniso_U_23
_atom_site_aniso_U_13
_atom_site_aniso_U_12
Ag1 0.02322(14) 0.02881(14) 0.03561(15) -0.00835(12) -0.00838(11) 0.00285(11)
Ag2 0.02729(14) 0.03294(15) 0.03403(15) -0.01164(12) -0.00885(12) 0.00421(11)
Ag3 0.02664(14) 0.02689(14) 0.03085(14) -0.00852(11) -0.00748(11) 0.00427(11)
Ag4 0.02488(14) 0.03783(16) 0.03553(16) -0.00863(13) -0.00798(12) -0.00616(12)
Ag5 0.02766(14) 0.02720(14) 0.03437(15) -0.01169(12) -0.00713(12) -0.00204(11)
Ag6 0.03131(15) 0.03587(16) 0.03534(16) -0.00804(13) -0.00878(12) -0.00851(12)
Ag7 0.02414(13) 0.03024(14) 0.03325(15) -0.00918(12) -0.00996(11) 0.00272(11)
Ag8 0.02446(14) 0.02676(14) 0.04193(16) -0.01336(12) -0.01467(12) 0.00265(11)
Ag9 0.02341(13) 0.02769(14) 0.03533(15) -0.01348(11) -0.01105(11) 0.00571(11)
Ag10 0.03173(15) 0.02733(14) 0.03990(16) -0.01645(12) -0.01534(12) 0.00808(11)
Ag11 0.02776(14) 0.02300(13) 0.03085(14) -0.01046(11) -0.00822(11) 0.00299(10)
Ag12 0.02262(13) 0.02723(14) 0.03311(15) -0.01079(11) -0.00744(11) -0.00025(10)
Ag13 0.02383(13) 0.02248(13) 0.03971(16) -0.00864(11) -0.01275(12) 0.00208(10)
Ag14 0.02672(14) 0.02192(13) 0.03436(15) -0.01058(11) -0.01026(11) 0.00103(10)
Ag15 0.02346(13) 0.02453(13) 0.03194(14) -0.01103(11) -0.00840(11) 0.00045(10)
N1 0.0264(16) 0.0295(16) 0.0372(18) -0.0075(14) -0.0092(14) 0.0041(13)
N2 0.0278(16) 0.0297(16) 0.0366(18) -0.0074(14) -0.0118(14) 0.0038(13)
N3 0.0291(17) 0.0327(17) 0.0348(18) -0.0143(14) -0.0055(14) 0.0035(13)
N4 0.0316(17) 0.0292(16) 0.0260(16) -0.0082(13) -0.0044(13) 0.0052(13)
N5 0.0245(16) 0.0287(16) 0.0379(18) -0.0099(14) -0.0094(13) 0.0035(13)
N6 0.0253(16) 0.0270(16) 0.0387(18) -0.0094(14) -0.0074(14) 0.0022(13)
N7 0.0249(16) 0.0319(17) 0.0292(16) -0.0067(13) -0.0062(13) -0.0027(13)
N8 0.0251(15) 0.0277(16) 0.0279(16) -0.0060(13) -0.0068(13) 0.0006(12)
N9 0.0329(17) 0.0291(17) 0.0332(17) -0.0119(14) -0.0057(14) -0.0042(13)
N10 0.0348(18) 0.0313(17) 0.0295(17) -0.0095(14) -0.0045(14) -0.0073(14)
N11 0.0305(18) 0.041(2) 0.0389(19) -0.0061(15) -0.0103(15) -0.0107(15)
N12 0.0340(18) 0.043(2) 0.0375(19) -0.0065(16) -0.0114(15) -0.0113(15)
N13 0.0239(15) 0.0304(16) 0.0316(17) -0.0031(13) -0.0099(13) -0.0016(13)
N14 0.0275(16) 0.0261(16) 0.0351(17) -0.0048(13) -0.0120(13) -0.0029(13)
N15 0.0234(16) 0.0337(17) 0.049(2) -0.0197(15) -0.0163(15) 0.0080(13)
N16 0.0215(15) 0.0271(16) 0.0377(17) -0.0124(13) -0.0137(13) 0.0051(12)
N17 0.0264(16) 0.0286(16) 0.0305(16) -0.0104(13) -0.0090(13) 0.0052(13)
N18 0.0254(16) 0.0352(17) 0.0290(16) -0.0108(14) -0.0082(13) 0.0060(13)
N19 0.0351(18) 0.0266(16) 0.0334(17) -0.0126(13) -0.0152(14) 0.0070(13)
N20 0.0315(17) 0.0262(16) 0.0305(16) -0.0113(13) -0.0121(13) 0.0082(13)
N21 0.0272(16) 0.0253(16) 0.0345(17) -0.0085(13) -0.0102(13) 0.0015(12)
N22 0.0246(16) 0.0259(16) 0.0412(18) -0.0088(14) -0.0105(14) 0.0003(12)
N23 0.0223(15) 0.0254(15) 0.0354(17) -0.0141(13) -0.0064(13) 0.0015(12)
N24 0.0262(16) 0.0262(16) 0.0341(17) -0.0148(13) -0.0088(13) 0.0027(12)
N25 0.0261(16) 0.0231(15) 0.0415(18) -0.0104(13) -0.0130(14) 0.0025(12)
N26 0.0241(15) 0.0231(15) 0.0389(18) -0.0095(13) -0.0116(13) 0.0031(12)
N27 0.0278(16) 0.0250(15) 0.0307(16) -0.0089(13) -0.0074(13) -0.0004(12)
N28 0.0233(15) 0.0243(15) 0.0329(17) -0.0116(13) -0.0038(13) -0.0020(12)
N29 0.0252(15) 0.0256(15) 0.0322(16) -0.0103(13) -0.0096(13) 0.0040(12)
N30 0.0243(15) 0.0246(15) 0.0365(17) -0.0090(13) -0.0121(13) 0.0030(12)
C1 0.028(2) 0.034(2) 0.045(2) -0.0062(18) -0.0157(18) 0.0034(16)
C2 0.025(2) 0.040(2) 0.061(3) -0.011(2) -0.0125(19) 0.0064(17)
C3 0.0257(19) 0.037(2) 0.048(2) -0.0098(19) -0.0108(18) 0.0060(16)
C4 0.033(2) 0.047(3) 0.070(3) -0.018(2) -0.024(2) 0.007(2)
C5 0.028(2) 0.046(3) 0.065(3) -0.023(2) -0.013(2) 0.0121(19)
C6 0.035(2) 0.034(2) 0.030(2) -0.0080(16) -0.0028(16) 0.0100(17)
C7 0.050(3) 0.037(2) 0.052(3) -0.022(2) -0.003(2) 0.013(2)
C8 0.045(2) 0.038(2) 0.046(3) -0.022(2) -0.004(2) 0.0044(19)
C9 0.036(2) 0.043(2) 0.046(3) -0.005(2) -0.0070(19) 0.0097(19)
C10 0.051(3) 0.054(3) 0.083(4) -0.044(3) -0.007(3) -0.001(3)
C11 0.035(2) 0.034(2) 0.054(3) -0.019(2) -0.011(2) -0.0004(17)
C12 0.040(2) 0.050(3) 0.064(3) -0.031(2) -0.016(2) -0.002(2)
C13 0.028(2) 0.038(2) 0.052(3) -0.0153(19) -0.0139(18) 0.0010(17)
C14 0.044(3) 0.044(3) 0.083(4) -0.033(3) -0.018(3) 0.007(2)
C15 0.031(2) 0.063(3) 0.062(3) -0.027(3) -0.019(2) 0.007(2)
C16 0.0295(19) 0.0274(18) 0.0296(19) -0.0088(15) -0.0102(15) 0.0012(15)
C17 0.031(2) 0.030(2) 0.041(2) -0.0149(17) -0.0084(17) 0.0016(16)
C18 0.033(2) 0.032(2) 0.0299(19) -0.0078(16) -0.0065(16) 0.0021(16)
C19 0.029(2) 0.032(2) 0.041(2) -0.0163(17) -0.0110(17) -0.0002(16)
C20 0.032(2) 0.036(2) 0.048(2) -0.0158(19) -0.0092(19) 0.0048(17)
C21 0.046(2) 0.032(2) 0.033(2) -0.0117(17) -0.0060(18) -0.0048(18)
C22 0.046(3) 0.037(2) 0.043(2) -0.0163(19) -0.007(2) 0.0017(19)
C23 0.037(2) 0.034(2) 0.042(2) -0.0132(18) -0.0072(18) 0.0003(17)
C24 0.057(3) 0.035(2) 0.045(3) -0.014(2) -0.006(2) -0.009(2)
C25 0.032(2) 0.036(2) 0.063(3) -0.018(2) -0.011(2) 0.0050(18)
C26 0.027(2) 0.055(3) 0.043(2) 0.000(2) -0.0138(18) -0.0106(19)
C27 0.033(2) 0.058(3) 0.050(3) 0.002(2) -0.016(2) -0.015(2)
C28 0.035(2) 0.045(2) 0.042(2) 0.0016(19) -0.0185(19) -0.0142(19)
C29 0.029(2) 0.066(3) 0.059(3) -0.009(3) -0.007(2) -0.006(2)
C30 0.045(3) 0.047(3) 0.062(3) -0.002(2) -0.023(2) -0.019(2)
C31 0.035(2) 0.029(2) 0.037(2) -0.0069(16) -0.0151(17) -0.0049(16)
C32 0.036(2) 0.036(2) 0.039(2) -0.0036(18) -0.0142(18) -0.0109(17)
C33 0.0256(19) 0.037(2) 0.031(2) -0.0001(16) -0.0087(16) -0.0064(16)
C34 0.047(3) 0.032(2) 0.061(3) -0.016(2) -0.027(2) 0.0000(19)
C35 0.025(2) 0.059(3) 0.046(3) -0.015(2) -0.0118(18) -0.0050(19)
C36 0.0226(18) 0.036(2) 0.042(2) -0.0083(17) -0.0121(16) 0.0027(16)
C37 0.0215(19) 0.057(3) 0.059(3) -0.027(2) -0.0122(19) 0.0115(18)
C38 0.030(2) 0.048(3) 0.067(3) -0.036(2) -0.023(2) 0.0185(19)
C39 0.031(2) 0.034(2) 0.052(3) -0.0074(19) -0.0106(19) -0.0005(17)
C40 0.037(3) 0.071(4) 0.119(5) -0.069(4) -0.032(3) 0.024(3)
C41 0.035(2) 0.034(2) 0.030(2) -0.0041(16) -0.0028(17) 0.0110(17)
C42 0.043(2) 0.028(2) 0.043(2) -0.0056(18) -0.0006(19) 0.0117(18)
C43 0.036(2) 0.0273(19) 0.0289(19) -0.0067(15) -0.0063(16) 0.0036(16)
C44 0.034(2) 0.054(3) 0.050(3) -0.008(2) -0.007(2) 0.018(2)
C45 0.046(2) 0.027(2) 0.042(2) -0.0121(17) -0.0084(19) -0.0015(18)
C46 0.037(2) 0.032(2) 0.032(2) -0.0146(16) -0.0128(17) 0.0112(16)
C47 0.048(3) 0.037(2) 0.053(3) -0.026(2) -0.019(2) 0.0172(19)
C48 0.049(3) 0.033(2) 0.046(2) -0.0224(19) -0.022(2) 0.0120(19)
C49 0.036(2) 0.035(2) 0.050(3) -0.0189(19) -0.0170(19) 0.0141(18)
C50 0.051(3) 0.052(3) 0.082(4) -0.046(3) -0.032(3) 0.016(2)
C51 0.032(2) 0.024(2) 0.082(3) -0.012(2) -0.019(2) 0.0015(17)
C52 0.033(2) 0.026(2) 0.119(5) -0.009(3) -0.032(3) -0.0019(18)
C53 0.029(2) 0.029(2) 0.063(3) -0.0094(19) -0.018(2) 0.0016(16)
C54 0.036(2) 0.027(2) 0.119(5) -0.017(3) -0.026(3) -0.0014(19)
C55 0.032(2) 0.029(2) 0.079(3) -0.011(2) -0.022(2) 0.0022(17)
C56 0.032(2) 0.034(2) 0.044(2) -0.0185(18) -0.0162(18) 0.0045(16)
C57 0.034(2) 0.038(2) 0.049(2) -0.0177(19) -0.0187(19) 0.0072(17)
C58 0.0271(19) 0.030(2) 0.041(2) -0.0128(17) -0.0095(17) 0.0058(15)
C59 0.067(3) 0.039(3) 0.077(4) -0.027(3) -0.047(3) 0.009(2)
C60 0.035(2) 0.032(2) 0.062(3) -0.018(2) -0.017(2) 0.0073(18)
C61 0.030(2) 0.0283(19) 0.036(2) -0.0085(16) -0.0112(16) 0.0073(15)
C62 0.037(2) 0.0225(18) 0.044(2) -0.0086(16) -0.0116(18) 0.0042(16)
C63 0.035(2) 0.0185(17) 0.036(2) -0.0070(15) -0.0099(16) 0.0005(15)
C64 0.037(2) 0.032(2) 0.060(3) -0.012(2) -0.019(2) 0.0070(18)
C65 0.040(2) 0.0248(19) 0.051(3) -0.0062(18) -0.014(2) -0.0025(17)
C66 0.0270(19) 0.0286(19) 0.0319(19) -0.0146(16) -0.0006(15) -0.0028(15)
C67 0.029(2) 0.035(2) 0.042(2) -0.0185(18) -0.0094(17) -0.0039(16)
C68 0.0288(19) 0.032(2) 0.033(2) -0.0120(16) -0.0093(16) -0.0025(15)
C69 0.029(2) 0.029(2) 0.048(2) -0.0210(18) -0.0030(18) -0.0024(16)
C70 0.038(2) 0.045(2) 0.046(2) -0.019(2) -0.019(2) 0.0038(19)
C71 0.027(2) 0.036(2) 0.047(2) -0.0122(18) -0.0150(18) -0.0002(16)
C72 0.025(2) 0.043(2) 0.061(3) -0.019(2) -0.0162(19) 0.0062(17)
C73 0.0279(19) 0.034(2) 0.043(2) -0.0153(18) -0.0118(17) 0.0086(16)
C74 0.034(2) 0.035(2) 0.073(3) -0.016(2) -0.024(2) 0.0026(18)
C75 0.032(2) 0.039(2) 0.052(3) -0.021(2) -0.0179(19) 0.0124(18)
C76 0.080(4) 0.047(3) 0.032(2) 0.015(2) -0.002(2) 0.003(3)
C77 0.071(4) 0.056(3) 0.041(3) 0.018(2) 0.000(3) 0.010(3)
C78 0.095(5) 0.052(3) 0.030(2) 0.006(2) 0.003(3) 0.025(3)
C79 0.102(5) 0.057(3) 0.025(2) 0.003(2) -0.015(3) 0.004(3)
C80 0.070(4) 0.069(4) 0.031(2) 0.011(2) -0.003(2) 0.009(3)
C81 0.079(4) 0.050(3) 0.032(2) 0.008(2) 0.001(2) 0.016(3)
C82 0.106(5) 0.055(4) 0.061(4) 0.016(3) -0.011(4) -0.020(3)
C83 0.123(6) 0.056(3) 0.025(2) 0.001(2) -0.012(3) 0.004(4)
C84 0.126(6) 0.050(3) 0.030(3) 0.001(2) -0.016(3) -0.019(4)
C85 0.134(6) 0.051(3) 0.030(3) 0.001(2) -0.013(3) 0.001(4)
C86 0.119(6) 0.076(4) 0.027(3) 0.003(3) -0.012(3) -0.022(4)
C87 0.147(7) 0.063(4) 0.030(3) -0.002(3) -0.008(4) -0.033(4)
C88 0.167(8) 0.045(3) 0.029(3) -0.008(2) -0.013(4) -0.010(4)
C89 0.153(8) 0.070(4) 0.052(4) -0.010(3) -0.017(4) 0.013(5)
F1 0.0432(16) 0.0486(17) 0.109(3) -0.0214(17) -0.0132(17) -0.0095(13)
F2 0.079(2) 0.069(2) 0.090(2) -0.0248(18) -0.057(2) 0.0047(17)
F3 0.0460(16) 0.0551(17) 0.086(2) -0.0379(16) -0.0268(15) 0.0053(13)
F4 0.099(3) 0.096(3) 0.094(3) -0.063(2) -0.056(2) 0.048(2)
F5 0.176(5) 0.0431(19) 0.084(3) -0.0267(18) -0.004(3) 0.014(2)
F6 0.0334(17) 0.159(4) 0.192(5) -0.138(4) -0.008(2) 0.012(2)
F7 0.0503(19) 0.161(4) 0.060(2) -0.034(2) -0.0192(16) 0.004(2)
F8 0.0393(17) 0.076(2) 0.126(3) 0.033(2) -0.0276(19) -0.0077(16)
F9 0.067(2) 0.088(3) 0.156(4) -0.072(3) -0.060(2) 0.055(2)
F10 0.076(5) 0.079(6) 0.198(15) -0.089(9) -0.071(7) 0.015(5)
F11 0.115(9) 0.094(8) 0.094(7) -0.005(5) -0.019(6) -0.064(7)
F12 0.075(5) 0.123(9) 0.117(8) -0.100(8) -0.003(4) -0.015(5)
F11B 0.17(2) 0.084(13) 0.34(5) -0.14(2) -0.20(3) 0.075(14)
F10B 0.113(16) 0.17(3) 0.15(2) -0.12(2) 0.051(13) -0.092(16)
F12B 0.21(3) 0.24(4) 0.101(18) 0.092(18) -0.13(2) -0.17(3)
F13 0.120(3) 0.109(3) 0.084(3) -0.014(2) -0.007(2) 0.085(3)
F14 0.066(2) 0.079(2) 0.102(3) -0.038(2) 0.015(2) 0.0151(19)
F15 0.054(2) 0.178(5) 0.350(9) -0.230(6) -0.038(4) 0.024(3)
F16 0.026(3) 0.064(5) 0.133(11) 0.004(5) -0.002(4) -0.008(3)
F17 0.049(6) 0.202(17) 0.034(4) -0.002(7) -0.022(4) 0.048(8)
F18 0.046(7) 0.108(8) 0.161(16) -0.103(10) -0.054(8) 0.049(6)
F17B 0.054(5) 0.082(6) 0.118(8) -0.010(5) -0.038(5) 0.023(4)
F18B 0.046(6) 0.212(17) 0.028(4) -0.008(6) -0.008(3) 0.055(8)
F16B 0.051(5) 0.112(9) 0.193(17) -0.098(11) -0.077(8) 0.026(5)
F19 0.0350(14) 0.0493(16) 0.122(3) -0.0367(17) -0.0264(16) -0.0033(12)
F20 0.0384(15) 0.0596(18) 0.088(2) 0.0053(16) -0.0234(15) 0.0079(13)
F21 0.0294(14) 0.142(3) 0.0608(19) -0.058(2) -0.0110(13) 0.0115(17)
F22 0.062(2) 0.069(2) 0.091(3) -0.0046(19) 0.0330(19) 0.0162(17)
F23 0.089(3) 0.219(5) 0.0437(18) -0.006(2) -0.0112(18) 0.108(3)
F24 0.0452(19) 0.135(4) 0.222(5) -0.145(4) -0.020(3) 0.021(2)
F25 0.077(2) 0.0502(17) 0.083(2) -0.0063(16) -0.0376(18) -0.0285(16)
F26 0.086(2) 0.0558(18) 0.0523(17) -0.0205(14) 0.0135(16) -0.0364(16)
F27 0.085(2) 0.0322(14) 0.073(2) -0.0195(14) -0.0084(17) -0.0078(14)
F28 0.0336(15) 0.0505(18) 0.203(4) -0.063(2) -0.015(2) -0.0017(13)
F29 0.0408(17) 0.117(3) 0.077(2) -0.027(2) 0.0021(16) -0.0178(18)
F30 0.065(2) 0.079(2) 0.101(3) 0.002(2) -0.048(2) -0.0129(18)
F31 0.0453(19) 0.098(3) 0.210(5) -0.090(3) -0.038(3) 0.0187(19)
F32 0.102(3) 0.087(3) 0.071(2) -0.006(2) -0.013(2) 0.040(2)
F33 0.0516(19) 0.088(2) 0.080(2) -0.0132(19) 0.0095(17) 0.0045(17)
F34 0.058(2) 0.052(2) 0.236(6) -0.012(3) -0.058(3) -0.0245(17)
F35 0.160(4) 0.058(2) 0.053(2) -0.0164(16) -0.016(2) -0.039(2)
F36 0.097(3) 0.0521(18) 0.074(2) -0.0094(16) -0.043(2) 0.0102(17)
F37 0.0565(17) 0.0379(14) 0.0755(19) -0.0239(13) -0.0388(15) 0.0138(12)
F38 0.0608(18) 0.0352(14) 0.105(3) -0.0272(15) -0.0330(18) -0.0067(13)
F39 0.0592(17) 0.0555(17) 0.0530(17) -0.0233(14) -0.0167(14) 0.0131(14)
F40 0.0472(16) 0.088(2) 0.0510(17) -0.0098(15) -0.0215(13) 0.0225(15)
F41 0.0260(14) 0.077(2) 0.124(3) -0.005(2) -0.0017(17) -0.0131(14)
F42 0.0413(16) 0.094(2) 0.078(2) -0.0487(19) -0.0271(15) 0.0232(15)
F43 0.0401(15) 0.0328(14) 0.108(2) -0.0255(15) -0.0197(15) 0.0016(11)
F44 0.0376(14) 0.0524(16) 0.0557(16) -0.0170(13) -0.0164(12) -0.0079(12)
F45 0.0348(14) 0.0566(17) 0.0655(18) 0.0018(14) -0.0056(13) -0.0153(12)
F46 0.040(2) 0.255(7) 0.376(9) -0.286(7) -0.049(4) 0.050(3)
F47 0.204(6) 0.050(2) 0.170(5) -0.060(3) -0.111(4) 0.024(3)
F48 0.073(2) 0.088(2) 0.096(3) -0.066(2) -0.042(2) 0.0209(18)
F49 0.0348(18) 0.315(8) 0.068(2) -0.038(3) -0.0253(17) 0.029(3)
F50 0.0385(16) 0.0548(18) 0.107(3) 0.0087(18) -0.0195(17) -0.0065(13)
F51 0.0345(17) 0.053(2) 0.224(5) -0.026(3) 0.009(2) 0.0203(15)
F52 0.0613(19) 0.0372(15) 0.115(3) -0.0389(17) -0.0074(18) -0.0026(13)
F53 0.0483(16) 0.077(2) 0.0476(16) -0.0135(15) 0.0005(13) -0.0182(15)
F54 0.0577(17) 0.0495(16) 0.0691(19) -0.0091(14) -0.0337(15) -0.0110(13)
F55 0.0410(14) 0.0480(15) 0.0771(19) -0.0306(14) -0.0180(14) 0.0232(12)
F56 0.0397(14) 0.0534(16) 0.0607(17) -0.0052(14) -0.0124(13) 0.0045(12)
F57 0.0406(14) 0.0556(16) 0.0553(16) -0.0262(13) -0.0227(12) 0.0136(12)
F58 0.106(3) 0.057(2) 0.372(9) -0.112(4) -0.145(5) 0.040(2)
F59 0.080(3) 0.272(7) 0.071(2) -0.091(4) -0.013(2) -0.058(3)
F60 0.0458(16) 0.0569(17) 0.0689(19) -0.0319(15) -0.0178(14) -0.0032(13)
F61 0.0503(17) 0.0496(17) 0.101(2) -0.0198(16) -0.0342(17) 0.0208(14)
F62 0.090(3) 0.068(2) 0.123(3) -0.055(2) -0.049(2) 0.043(2)
F63 0.0493(19) 0.0281(16) 0.228(5) 0.010(2) -0.018(3) 0.0005(14)
F64 0.0431(17) 0.072(2) 0.105(3) 0.023(2) -0.0199(17) 0.0178(15)
F65 0.0404(16) 0.075(2) 0.137(3) -0.061(2) -0.0347(19) 0.0206(15)
F66 0.0285(13) 0.0448(15) 0.106(2) -0.0140(16) -0.0198(15) -0.0015(11)
F67 0.059(4) 0.029(4) 0.126(9) -0.030(4) -0.057(5) 0.012(3)
F68 0.048(3) 0.066(4) 0.102(6) -0.036(4) -0.025(3) -0.018(3)
F69 0.104(8) 0.058(4) 0.054(4) -0.024(3) -0.040(4) -0.010(5)
F69B 0.119(13) 0.084(7) 0.082(7) -0.068(6) 0.005(7) -0.026(7)
F67B 0.127(14) 0.047(7) 0.045(5) -0.006(4) -0.029(7) -0.036(7)
F68B 0.075(9) 0.075(8) 0.23(3) -0.081(13) -0.107(15) 0.023(7)
F70 0.055(2) 0.0349(16) 0.237(5) -0.032(2) -0.070(3) 0.0200(14)
F71 0.070(2) 0.0332(15) 0.104(3) -0.0150(16) -0.0052(19) -0.0052(14)
F72 0.147(4) 0.0430(17) 0.080(2) -0.0368(17) -0.036(2) 0.018(2)
F73 0.0476(16) 0.0468(16) 0.094(2) 0.0033(15) -0.0348(16) 0.0140(13)
F74 0.0320(15) 0.091(2) 0.076(2) 0.0073(18) -0.0087(15) 0.0049(15)
F75 0.0545(18) 0.069(2) 0.150(3) -0.062(2) -0.062(2) 0.0223(16)
F76 0.0533(18) 0.0321(15) 0.151(3) -0.0364(18) -0.013(2) -0.0080(13)
F77 0.0440(17) 0.101(3) 0.080(2) -0.035(2) -0.0006(16) -0.0237(17)
F78 0.086(2) 0.0571(19) 0.110(3) 0.0187(18) -0.070(2) -0.0361(17)
F79 0.0456(16) 0.0458(15) 0.073(2) -0.0202(14) 0.0163(14) 0.0026(12)
F80 0.0536(16) 0.0476(15) 0.0612(17) -0.0271(13) -0.0222(14) 0.0241(13)
F81 0.0436(15) 0.0393(14) 0.093(2) -0.0409(15) -0.0202(15) 0.0025(11)
F82 0.0299(12) 0.0459(14) 0.0566(15) -0.0225(12) -0.0115(11) 0.0068(10)
F83 0.065(2) 0.080(2) 0.0548(18) 0.0006(16) -0.0163(15) 0.0284(17)
F84 0.0510(17) 0.074(2) 0.122(3) -0.061(2) -0.0562(19) 0.0194(15)
F85 0.125(3) 0.052(2) 0.089(3) -0.0116(19) -0.012(2) -0.038(2)
F86 0.0462(16) 0.0487(16) 0.097(2) -0.0396(16) -0.0182(16) -0.0025(13)
F87 0.061(2) 0.0562(19) 0.212(5) -0.056(2) -0.091(3) 0.0160(16)
F88 0.095(3) 0.0481(17) 0.096(3) -0.0276(17) -0.057(2) 0.0300(17)
F89 0.166(4) 0.054(2) 0.074(2) -0.0281(18) 0.046(3) 0.010(2)
F90 0.0565(18) 0.0489(17) 0.137(3) -0.0505(19) -0.041(2) 0.0170(14)

loop_
_atom_type_symbol
_atom_type_description
_atom_type_scat_dispersion_real
_atom_type_scat_dispersion_imag
_atom_type_scat_source
C C 0.0033 0.0016 'International Tables Vol C Tables 4.2.6.8 and 6.1.1.4'
H H 0.0000 0.0000 'International Tables Vol C Tables 4.2.6.8 and 6.1.1.4'
N N 0.0061 0.0033 'International Tables Vol C Tables 4.2.6.8 and 6.1.1.4'
F F 0.0171 0.0103 'International Tables Vol C Tables 4.2.6.8 and 6.1.1.4'
Ag Ag -0.8971 1.1015 'International Tables Vol C Tables 4.2.6.8 and 6.1.1.4'

loop_
_geom_angle_atom_site_label_1
_geom_angle_atom_site_label_2
_geom_angle_atom_site_label_3
_geom_angle
_geom_angle_site_symmetry_1
_geom_angle_site_symmetry_3
_geom_angle_publ_flag
N1 Ag1 N6 172.70(13) . . ?
N2 Ag2 N3 171.42(13) . . ?
N4 Ag3 N5 173.13(12) . . ?
N12 Ag4 N7 172.22(13) . . ?
N12 Ag4 Ag7 95.25(10) . . ?
N7 Ag4 Ag7 91.61(9) . . ?
N8 Ag5 N9 172.49(12) . . ?
N8 Ag5 Ag8 116.32(8) . . ?
N9 Ag5 Ag8 70.47(9) . . ?
N11 Ag6 N10 177.67(13) . . ?
N18 Ag7 N13 178.06(12) . . ?
N18 Ag7 Ag4 87.01(9) . . ?
N13 Ag7 Ag4 94.45(9) . . ?
N15 Ag8 N14 174.20(13) . . ?
N15 Ag8 Ag5 82.74(10) . . ?
N14 Ag8 Ag5 103.06(9) . . ?
N16 Ag9 N17 170.90(12) . . ?
N19 Ag10 N24 167.33(13) . . ?
N19 Ag10 Ag13 77.65(9) . . ?
N24 Ag10 Ag13 114.88(9) . . ?
N20 Ag11 N21 174.86(13) . . ?
N20 Ag11 Ag14 65.57(9) . . ?
N21 Ag11 Ag14 119.15(9) . . ?
N23 Ag12 N22 172.94(13) . . ?
N23 Ag12 Ag15 83.99(9) . . ?
N22 Ag12 Ag15 102.41(9) . . ?
N25 Ag13 N30 179.26(14) . . ?
N25 Ag13 Ag10 108.50(9) . . ?
N30 Ag13 Ag10 72.24(9) . . ?
N27 Ag14 N26 170.41(12) . . ?
N27 Ag14 Ag11 67.93(9) . . ?
N26 Ag14 Ag11 121.50(9) . . ?
N29 Ag15 N28 175.29(12) . . ?
N29 Ag15 Ag12 102.64(9) . . ?
N28 Ag15 Ag12 81.92(9) . . ?
C3 N1 N2 107.7(3) . . ?
C3 N1 Ag1 130.5(3) . . ?
N2 N1 Ag1 121.3(2) . . ?
C1 N2 N1 107.4(3) . . ?
C1 N2 Ag2 133.2(3) . . ?
N1 N2 Ag2 117.7(2) . . ?
C8 N3 N4 107.0(3) . . ?
C8 N3 Ag2 131.9(3) . . ?
N4 N3 Ag2 120.4(2) . . ?
C6 N4 N3 107.8(3) . . ?
C6 N4 Ag3 130.6(3) . . ?
N3 N4 Ag3 121.3(2) . . ?
C13 N5 N6 107.5(3) . . ?
C13 N5 Ag3 132.9(3) . . ?
N6 N5 Ag3 117.9(2) . . ?
C11 N6 N5 107.3(3) . . ?
C11 N6 Ag1 130.5(3) . . ?
N5 N6 Ag1 120.5(2) . . ?
N8 N7 C18 107.7(3) . . ?
N8 N7 Ag4 122.4(2) . . ?
C18 N7 Ag4 129.3(3) . . ?
N7 N8 C16 107.7(3) . . ?
N7 N8 Ag5 120.8(2) . . ?
C16 N8 Ag5 130.2(3) . . ?
C23 N9 N10 107.4(3) . . ?
C23 N9 Ag5 132.3(3) . . ?
N10 N9 Ag5 118.6(2) . . ?
C21 N10 N9 107.4(3) . . ?
C21 N10 Ag6 131.8(3) . . ?
N9 N10 Ag6 120.7(2) . . ?
N12 N11 C28 107.5(4) . . ?
N12 N11 Ag6 121.5(2) . . ?
C28 N11 Ag6 130.7(3) . . ?
C26 N12 N11 108.1(3) . . ?
C26 N12 Ag4 133.3(3) . . ?
N11 N12 Ag4 118.3(3) . . ?
C33 N13 N14 107.6(3) . . ?
C33 N13 Ag7 133.8(3) . . ?
N14 N13 Ag7 118.2(2) . . ?
C31 N14 N13 107.7(3) . . ?
C31 N14 Ag8 131.1(3) . . ?
N13 N14 Ag8 119.9(2) . . ?
C38 N15 N16 107.8(3) . . ?
C38 N15 Ag8 129.3(3) . . ?
N16 N15 Ag8 122.5(2) . . ?
C36 N16 N15 107.0(3) . . ?
C36 N16 Ag9 133.7(3) . . ?
N15 N16 Ag9 116.3(2) . . ?
C43 N17 N18 107.8(3) . . ?
C43 N17 Ag9 130.2(3) . . ?
N18 N17 Ag9 121.7(2) . . ?
C41 N18 N17 107.6(3) . . ?
C41 N18 Ag7 130.3(3) . . ?
N17 N18 Ag7 121.6(2) . . ?
C48 N19 N20 107.0(3) . . ?
C48 N19 Ag10 132.2(3) . . ?
N20 N19 Ag10 118.6(2) . . ?
C46 N20 N19 108.0(3) . . ?
C46 N20 Ag11 128.9(3) . . ?
N19 N20 Ag11 122.2(2) . . ?
C53 N21 N22 108.1(3) . . ?
C53 N21 Ag11 131.3(3) . . ?
N22 N21 Ag11 119.3(2) . . ?
C51 N22 N21 106.9(3) . . ?
C51 N22 Ag12 133.0(3) . . ?
N21 N22 Ag12 118.2(2) . . ?
C58 N23 N24 107.6(3) . . ?
C58 N23 Ag12 128.8(3) . . ?
N24 N23 Ag12 121.8(2) . . ?
C56 N24 N23 107.3(3) . . ?
C56 N24 Ag10 131.5(3) . . ?
N23 N24 Ag10 120.0(2) . . ?
C63 N25 N26 107.1(3) . . ?
C63 N25 Ag13 132.1(3) . . ?
N26 N25 Ag13 120.6(2) . . ?
C61 N26 N25 107.7(3) . . ?
C61 N26 Ag14 132.5(3) . . ?
N25 N26 Ag14 118.7(2) . . ?
C68 N27 N28 107.2(3) . . ?
C68 N27 Ag14 130.3(3) . . ?
N28 N27 Ag14 121.4(2) . . ?
C66 N28 N27 108.2(3) . . ?
C66 N28 Ag15 130.2(3) . . ?
N27 N28 Ag15 120.1(2) . . ?
C73 N29 N30 107.4(3) . . ?
C73 N29 Ag15 133.3(3) . . ?
N30 N29 Ag15 119.4(2) . . ?
C71 N30 N29 107.7(3) . . ?
C71 N30 Ag13 131.6(3) . . ?
N29 N30 Ag13 120.6(2) . . ?
N2 C1 C2 110.7(4) . . ?
N2 C1 C4 122.4(4) . . ?
C2 C1 C4 126.9(4) . . ?
C3 C2 C1 103.3(4) . . ?
C3 C2 H2A 128.3 . . ?
C1 C2 H2A 128.3 . . ?
N1 C3 C2 110.9(4) . . ?
N1 C3 C5 120.4(4) . . ?
C2 C3 C5 128.7(4) . . ?
F3 C4 F1 107.2(4) . . ?
F3 C4 F2 107.1(4) . . ?
F1 C4 F2 106.4(4) . . ?
F3 C4 C1 112.2(4) . . ?
F1 C4 C1 111.5(4) . . ?
F2 C4 C1 112.0(4) . . ?
F6 C5 F5 107.6(5) . . ?
F6 C5 F4 106.5(5) . . ?
F5 C5 F4 102.9(4) . . ?
F6 C5 C3 113.1(4) . . ?
F5 C5 C3 113.3(4) . . ?
F4 C5 C3 112.7(4) . . ?
N4 C6 C7 110.5(4) . . ?
N4 C6 C9 120.2(4) . . ?
C7 C6 C9 129.2(4) . . ?
C6 C7 C8 103.9(4) . . ?
C6 C7 H7A 128.0 . . ?
C8 C7 H7A 128.0 . . ?
N3 C8 C7 110.7(4) . . ?
N3 C8 C10 121.4(4) . . ?
C7 C8 C10 128.0(4) . . ?
F9 C9 F8 109.0(4) . . ?
F9 C9 F7 105.9(4) . . ?
F8 C9 F7 102.5(4) . . ?
F9 C9 C6 112.6(4) . . ?
F8 C9 C6 113.7(4) . . ?
F7 C9 C6 112.4(4) . . ?
F12B C10 F11 126.1(12) . . ?
F12B C10 F12 64(3) . . ?
F11 C10 F12 108.3(8) . . ?
F12B C10 F10 38(3) . . ?
F11 C10 F10 105.9(8) . . ?
F12 C10 F10 101.3(8) . . ?
F12B C10 F11B 118(2) . . ?
F11 C10 F11B 56.0(18) . . ?
F12 C10 F11B 60.1(18) . . ?
F10 C10 F11B 139.2(8) . . ?
F12B C10 F10B 108(2) . . ?
F11 C10 F10B 39.4(14) . . ?
F12 C10 F10B 137.1(9) . . ?
F10 C10 F10B 73.9(18) . . ?
F11B C10 F10B 95.3(19) . . ?
F12B C10 C8 115.9(12) . . ?
F11 C10 C8 115.8(7) . . ?
F12 C10 C8 111.8(5) . . ?
F10 C10 C8 112.7(5) . . ?
F11B C10 C8 108.1(8) . . ?
F10B C10 C8 109.1(10) . . ?
N6 C11 C12 110.9(4) . . ?
N6 C11 C14 120.1(4) . . ?
C12 C11 C14 128.9(4) . . ?
C13 C12 C11 103.6(4) . . ?
C13 C12 H12A 128.2 . . ?
C11 C12 H12A 128.2 . . ?
N5 C13 C12 110.7(4) . . ?
N5 C13 C15 121.0(4) . . ?
C12 C13 C15 128.2(4) . . ?
F15 C14 F13 113.8(5) . . ?
F15 C14 F14 105.0(6) . . ?
F13 C14 F14 100.9(4) . . ?
F15 C14 C11 113.0(4) . . ?
F13 C14 C11 112.0(5) . . ?
F14 C14 C11 111.3(4) . . ?
F17 C15 F18B 123.8(9) . . ?
F17 C15 F18 113.1(11) . . ?
F18B C15 F18 23.5(12) . . ?
F17 C15 F16B 54.7(8) . . ?
F18B C15 F16B 116.2(9) . . ?
F18 C15 F16B 130.4(8) . . ?
F17 C15 F16 110.6(9) . . ?
F18B C15 F16 71.9(9) . . ?
F18 C15 F16 95.1(9) . . ?
F16B C15 F16 58.7(7) . . ?
F17 C15 F17B 45.6(8) . . ?
F18B C15 F17B 97.7(9) . . ?
F18 C15 F17B 77.0(9) . . ?
F16B C15 F17B 99.1(8) . . ?
F16 C15 F17B 143.2(6) . . ?
F17 C15 C13 114.4(6) . . ?
F18B C15 C13 117.4(7) . . ?
F18 C15 C13 113.3(7) . . ?
F16B C15 C13 114.8(5) . . ?
F16 C15 C13 108.5(5) . . ?
F17B C15 C13 107.6(5) . . ?
N8 C16 C17 110.3(3) . . ?
N8 C16 C19 121.0(3) . . ?
C17 C16 C19 128.6(3) . . ?
C18 C17 C16 103.6(3) . . ?
C18 C17 H17A 128.2 . . ?
C16 C17 H17A 128.2 . . ?
N7 C18 C17 110.8(3) . . ?
N7 C18 C20 120.7(3) . . ?
C17 C18 C20 128.4(4) . . ?
F21 C19 F19 109.6(4) . . ?
F21 C19 F20 105.6(4) . . ?
F19 C19 F20 105.7(3) . . ?
F21 C19 C16 112.9(3) . . ?
F19 C19 C16 111.7(3) . . ?
F20 C19 C16 111.0(3) . . ?
F23 C20 F24 111.0(5) . . ?
F23 C20 F22 104.3(4) . . ?
F24 C20 F22 103.5(4) . . ?
F23 C20 C18 114.3(4) . . ?
F24 C20 C18 112.0(4) . . ?
F22 C20 C18 110.9(4) . . ?
N10 C21 C22 111.1(4) . . ?
N10 C21 C24 119.8(4) . . ?
C22 C21 C24 128.9(4) . . ?
C21 C22 C23 103.4(4) . . ?
C21 C22 H22A 128.3 . . ?
C23 C22 H22A 128.3 . . ?
N9 C23 C22 110.7(4) . . ?
N9 C23 C25 121.5(4) . . ?
C22 C23 C25 127.8(4) . . ?
F25 C24 F27 107.4(4) . . ?
F25 C24 F26 107.1(4) . . ?
F27 C24 F26 106.0(4) . . ?
F25 C24 C21 113.2(4) . . ?
F27 C24 C21 111.4(4) . . ?
F26 C24 C21 111.3(4) . . ?
F30 C25 F28 109.2(4) . . ?
F30 C25 F29 103.9(4) . . ?
F28 C25 F29 106.2(4) . . ?
F30 C25 C23 111.4(4) . . ?
F28 C25 C23 113.5(4) . . ?
F29 C25 C23 112.2(4) . . ?
N12 C26 C27 110.1(4) . . ?
N12 C26 C29 122.1(4) . . ?
C27 C26 C29 127.8(4) . . ?
C28 C27 C26 104.1(4) . . ?
C28 C27 H27A 127.9 . . ?
C26 C27 H27A 127.9 . . ?
N11 C28 C27 110.2(4) . . ?
N11 C28 C30 120.0(4) . . ?
C27 C28 C30 129.8(4) . . ?
F31 C29 F33 106.8(5) . . ?
F31 C29 F32 104.4(5) . . ?
F33 C29 F32 104.0(4) . . ?
F31 C29 C26 113.9(4) . . ?
F33 C29 C26 113.3(4) . . ?
F32 C29 C26 113.6(4) . . ?
F34 C30 F35 108.4(5) . . ?
F34 C30 F36 106.4(4) . . ?
F35 C30 F36 104.0(5) . . ?
F34 C30 C28 112.0(5) . . ?
F35 C30 C28 113.6(4) . . ?
F36 C30 C28 112.0(4) . . ?
N14 C31 C32 109.6(4) . . ?
N14 C31 C34 120.7(4) . . ?
C32 C31 C34 129.5(4) . . ?
C33 C32 C31 103.9(3) . . ?
C33 C32 H32A 128.0 . . ?
C31 C32 H32A 128.0 . . ?
N13 C33 C32 111.1(4) . . ?
N13 C33 C35 121.0(4) . . ?
C32 C33 C35 127.7(4) . . ?
F38 C34 F37 108.0(4) . . ?
F38 C34 F39 106.9(4) . . ?
F37 C34 F39 105.7(4) . . ?
F38 C34 C31 111.8(4) . . ?
F37 C34 C31 112.8(4) . . ?
F39 C34 C31 111.4(4) . . ?
F41 C35 F42 107.4(4) . . ?
F41 C35 F40 106.9(4) . . ?
F42 C35 F40 106.1(4) . . ?
F41 C35 C33 112.0(4) . . ?
F42 C35 C33 112.4(3) . . ?
F40 C35 C33 111.8(4) . . ?
N16 C36 C37 110.9(4) . . ?
N16 C36 C39 120.9(4) . . ?
C37 C36 C39 128.2(4) . . ?
C36 C37 C38 103.7(4) . . ?
C36 C37 H37A 128.2 . . ?
C38 C37 H37A 128.2 . . ?
N15 C38 C37 110.7(4) . . ?
N15 C38 C40 119.7(4) . . ?
C37 C38 C40 129.6(4) . . ?
F43 C39 F45 108.1(4) . . ?
F43 C39 F44 107.0(4) . . ?
F45 C39 F44 106.1(3) . . ?
F43 C39 C36 112.1(3) . . ?
F45 C39 C36 111.1(4) . . ?
F44 C39 C36 112.1(3) . . ?
F46 C40 F47 106.7(6) . . ?
F46 C40 F48 109.1(6) . . ?
F47 C40 F48 103.2(5) . . ?
F46 C40 C38 112.1(5) . . ?
F47 C40 C38 113.0(5) . . ?
F48 C40 C38 112.2(4) . . ?
N18 C41 C42 110.3(4) . . ?
N18 C41 C44 120.3(4) . . ?
C42 C41 C44 129.4(4) . . ?
C43 C42 C41 103.8(4) . . ?
C43 C42 H42A 128.1 . . ?
C41 C42 H42A 128.1 . . ?
N17 C43 C42 110.4(4) . . ?
N17 C43 C45 119.8(3) . . ?
C42 C43 C45 129.7(4) . . ?
F49 C44 F50 105.9(5) . . ?
F49 C44 F51 107.3(5) . . ?
F50 C44 F51 106.5(4) . . ?
F49 C44 C41 112.2(4) . . ?
F50 C44 C41 113.3(4) . . ?
F51 C44 C41 111.3(4) . . ?
F52 C45 F54 107.1(4) . . ?
F52 C45 F53 107.2(4) . . ?
F54 C45 F53 105.6(4) . . ?
F52 C45 C43 112.0(4) . . ?
F54 C45 C43 112.7(3) . . ?
F53 C45 C43 111.9(4) . . ?
N20 C46 C47 110.4(4) . . ?
N20 C46 C49 119.3(3) . . ?
C47 C46 C49 130.2(4) . . ?
C48 C47 C46 103.4(4) . . ?
C48 C47 H47A 128.3 . . ?
C46 C47 H47A 128.3 . . ?
N19 C48 C47 111.2(4) . . ?
N19 C48 C50 120.9(4) . . ?
C47 C48 C50 127.8(4) . . ?
F57 C49 F55 108.3(3) . . ?
F57 C49 F56 106.0(3) . . ?
F55 C49 F56 107.0(4) . . ?
F57 C49 C46 112.6(3) . . ?
F55 C49 C46 111.5(3) . . ?
F56 C49 C46 111.2(3) . . ?
F59 C50 F60 106.2(4) . . ?
F59 C50 F58 107.4(5) . . ?
F60 C50 F58 105.4(5) . . ?
F59 C50 C48 112.0(5) . . ?
F60 C50 C48 113.9(4) . . ?
F58 C50 C48 111.4(4) . . ?
N22 C51 C52 110.8(4) . . ?
N22 C51 C54 121.6(4) . . ?
C52 C51 C54 127.6(4) . . ?
C51 C52 C53 103.6(4) . . ?
C51 C52 H52A 128.2 . . ?
C53 C52 H52A 128.2 . . ?
N21 C53 C52 110.6(4) . . ?
N21 C53 C55 121.6(4) . . ?
C52 C53 C55 127.8(4) . . ?
F62 C54 F61 108.3(4) . . ?
F62 C54 F63 107.5(5) . . ?
F61 C54 F63 104.9(5) . . ?
F62 C54 C51 113.6(5) . . ?
F61 C54 C51 112.6(4) . . ?
F63 C54 C51 109.5(4) . . ?
F64 C55 F66 107.4(4) . . ?
F64 C55 F65 106.3(4) . . ?
F66 C55 F65 106.3(4) . . ?
F64 C55 C53 112.5(4) . . ?
F66 C55 C53 112.0(4) . . ?
F65 C55 C53 112.0(4) . . ?
N24 C56 C57 111.2(3) . . ?
N24 C56 C59 121.3(4) . . ?
C57 C56 C59 127.4(4) . . ?
C58 C57 C56 103.0(4) . . ?
C58 C57 H57A 128.5 . . ?
C56 C57 H57A 128.5 . . ?
N23 C58 C57 111.0(3) . . ?
N23 C58 C60 120.9(4) . . ?
C57 C58 C60 128.2(4) . . ?
F68B C59 F69 54.3(8) . . ?
F68B C59 F67B 118.1(9) . . ?
F69 C59 F67B 123.6(8) . . ?
F68B C59 F67 127.7(8) . . ?
F69 C59 F67 115.5(7) . . ?
F67B C59 F67 16.7(11) . . ?
F68B C59 F68 49.5(9) . . ?
F69 C59 F68 102.5(5) . . ?
F67B C59 F68 83.6(9) . . ?
F67 C59 F68 99.8(6) . . ?
F68B C59 F69B 99.9(8) . . ?
F69 C59 F69B 46.6(6) . . ?
F67B C59 F69B 96.7(8) . . ?
F67 C59 F69B 81.5(9) . . ?
F68 C59 F69B 142.2(6) . . ?
F68B C59 C56 115.5(5) . . ?
F69 C59 C56 115.0(5) . . ?
F67B C59 C56 116.0(7) . . ?
F67 C59 C56 114.0(5) . . ?
F68 C59 C56 107.6(4) . . ?
F69B C59 C56 106.1(5) . . ?
F70 C60 F71 107.4(4) . . ?
F70 C60 F72 109.1(4) . . ?
F71 C60 F72 103.6(4) . . ?
F70 C60 C58 111.9(4) . . ?
F71 C60 C58 112.6(4) . . ?
F72 C60 C58 111.8(4) . . ?
N26 C61 C62 111.1(3) . . ?
N26 C61 C64 120.1(3) . . ?
C62 C61 C64 128.8(4) . . ?
C61 C62 C63 103.2(3) . . ?
C61 C62 H62A 128.4 . . ?
C63 C62 H62A 128.4 . . ?
N25 C63 C62 111.0(3) . . ?
N25 C63 C65 119.7(3) . . ?
C62 C63 C65 129.1(3) . . ?
F73 C64 F75 108.3(4) . . ?
F73 C64 F74 105.8(4) . . ?
F75 C64 F74 106.0(4) . . ?
F73 C64 C61 111.3(4) . . ?
F75 C64 C61 112.7(4) . . ?
F74 C64 C61 112.4(4) . . ?
F76 C65 F78 109.4(4) . . ?
F76 C65 F77 105.9(4) . . ?
F78 C65 F77 104.0(4) . . ?
F76 C65 C63 112.0(4) . . ?
F78 C65 C63 113.7(3) . . ?
F77 C65 C63 111.3(4) . . ?
N28 C66 C67 110.0(3) . . ?
N28 C66 C69 120.3(3) . . ?
C67 C66 C69 129.5(3) . . ?
C68 C67 C66 103.7(3) . . ?
C68 C67 H67A 128.2 . . ?
C66 C67 H67A 128.2 . . ?
N27 C68 C67 110.9(3) . . ?
N27 C68 C70 119.7(3) . . ?
C67 C68 C70 129.3(4) . . ?
F81 C69 F80 107.6(3) . . ?
F81 C69 F79 107.3(3) . . ?
F80 C69 F79 105.1(3) . . ?
F81 C69 C66 111.7(3) . . ?
F80 C69 C66 113.3(3) . . ?
F79 C69 C66 111.4(3) . . ?
F84 C70 F82 107.6(4) . . ?
F84 C70 F83 108.0(4) . . ?
F82 C70 F83 105.3(4) . . ?
F84 C70 C68 111.8(4) . . ?
F82 C70 C68 112.8(3) . . ?
F83 C70 C68 111.0(4) . . ?
N30 C71 C72 110.4(4) . . ?
N30 C71 C74 120.2(4) . . ?
C72 C71 C74 129.3(4) . . ?
C73 C72 C71 103.9(4) . . ?
C73 C72 H72A 128.0 . . ?
C71 C72 H72A 128.0 . . ?
N29 C73 C72 110.5(3) . . ?
N29 C73 C75 121.0(3) . . ?
C72 C73 C75 128.3(4) . . ?
F87 C74 F85 107.4(4) . . ?
F87 C74 F86 108.3(4) . . ?
F85 C74 F86 104.9(4) . . ?
F87 C74 C71 111.7(4) . . ?
F85 C74 C71 111.6(4) . . ?
F86 C74 C71 112.6(4) . . ?
F89 C75 F88 107.1(4) . . ?
F89 C75 F90 109.0(4) . . ?
F88 C75 F90 103.1(4) . . ?
F89 C75 C73 112.3(4) . . ?
F88 C75 C73 112.2(4) . . ?
F90 C75 C73 112.6(3) . . ?
C81 C76 C77 118.5(6) . . ?
C81 C76 C82 121.6(6) . . ?
C77 C76 C82 119.9(6) . . ?
C76 C77 C78 120.8(6) . . ?
C76 C77 H77A 119.6 . . ?
C78 C77 H77A 119.6 . . ?
C79 C78 C77 119.9(6) . . ?
C79 C78 H78A 120.1 . . ?
C77 C78 H78A 120.1 . . ?
C78 C79 C80 120.4(6) . . ?
C78 C79 H79A 119.8 . . ?
C80 C79 H79A 119.8 . . ?
C79 C80 C81 119.2(6) . . ?
C79 C80 H80A 120.4 . . ?
C81 C80 H80A 120.4 . . ?
C76 C81 C80 121.3(5) . . ?
C76 C81 H81A 119.4 . . ?
C80 C81 H81A 119.4 . . ?
C76 C82 H82A 109.5 . . ?
C76 C82 H82B 109.5 . . ?
H82A C82 H82B 109.5 . . ?
C76 C82 H82C 109.5 . . ?
H82A C82 H82C 109.5 . . ?
H82B C82 H82C 109.5 . . ?
C84 C83 C88 118.6(8) . . ?
C84 C83 C89 120.7(7) . . ?
C88 C83 C89 120.7(7) . . ?
C83 C84 C85 121.7(6) . . ?
C83 C84 H84A 119.1 . . ?
C85 C84 H84A 119.1 . . ?
C84 C85 C86 119.2(7) . . ?
C84 C85 H85A 120.4 . . ?
C86 C85 H85A 120.4 . . ?
C87 C86 C85 119.2(8) . . ?
C87 C86 H86A 120.4 . . ?
C85 C86 H86A 120.4 . . ?
C88 C87 C86 120.9(7) . . ?
C88 C87 H87A 119.5 . . ?
C86 C87 H87A 119.5 . . ?
C87 C88 C83 120.4(7) . . ?
C87 C88 H88A 119.8 . . ?
C83 C88 H88A 119.8 . . ?
C83 C89 H89A 109.5 . . ?
C83 C89 H89B 109.5 . . ?
H89A C89 H89B 109.5 . . ?
C83 C89 H89C 109.5 . . ?
H89A C89 H89C 109.5 . . ?
H89B C89 H89C 109.5 . . ?
C4A C3A C2A 121.7(8) . . ?
C4A C3A H3AA 119.2 . . ?
C2A C3A H3AA 119.2 . . ?
C3A C2A C1A 118.9(8) . . ?
C3A C2A H2AA 120.5 . . ?
C1A C2A H2AA 120.5 . . ?
C5A C4A C3A 120.2(10) . . ?
C5A C4A H4AA 119.9 . . ?
C3A C4A H4AA 119.9 . . ?
C1A C6A C5A 118.9(7) . . ?
C1A C6A H6AA 120.6 . . ?
C5A C6A H6AA 120.6 . . ?
C4A C5A C6A 121.9(8) . . ?
C4A C5A H5AA 119.1 . . ?
C6A C5A H5AA 119.1 . . ?
C6A C1A C2A 118.5(9) . . ?
C6A C1A C7A 123.1(9) . . ?
C2A C1A C7A 118.4(9) . . ?

loop_
_geom_bond_atom_site_label_1
_geom_bond_atom_site_label_2
_geom_bond_distance
_geom_bond_site_symmetry_2
_geom_bond_publ_flag
Ag1 N1 2.075(3) . ?
Ag1 N6 2.081(3) . ?
Ag2 N2 2.103(3) . ?
Ag2 N3 2.108(3) . ?
Ag3 N4 2.081(3) . ?
Ag3 N5 2.086(3) . ?
Ag4 N12 2.094(3) . ?
Ag4 N7 2.096(3) . ?
Ag4 Ag7 3.0911(4) . ?
Ag5 N8 2.090(3) . ?
Ag5 N9 2.097(3) . ?
Ag5 Ag8 3.3250(4) . ?
Ag6 N11 2.089(4) . ?
Ag6 N10 2.092(3) . ?
Ag7 N18 2.090(3) . ?
Ag7 N13 2.099(3) . ?
Ag8 N15 2.079(3) . ?
Ag8 N14 2.085(3) . ?
Ag9 N16 2.096(3) . ?
Ag9 N17 2.096(3) . ?
Ag10 N19 2.098(3) . ?
Ag10 N24 2.105(3) . ?
Ag10 Ag13 3.2808(4) . ?
Ag11 N20 2.093(3) . ?
Ag11 N21 2.097(3) . ?
Ag11 Ag14 3.2522(4) . ?
Ag12 N23 2.106(3) . ?
Ag12 N22 2.114(3) . ?
Ag12 Ag15 3.3267(4) . ?
Ag13 N25 2.087(3) . ?
Ag13 N30 2.089(3) . ?
Ag14 N27 2.098(3) . ?
Ag14 N26 2.100(3) . ?
Ag15 N29 2.075(3) . ?
Ag15 N28 2.080(3) . ?
N1 C3 1.348(5) . ?
N1 N2 1.358(5) . ?
N2 C1 1.344(5) . ?
N3 C8 1.346(5) . ?
N3 N4 1.360(5) . ?
N4 C6 1.347(5) . ?
N5 C13 1.347(5) . ?
N5 N6 1.361(4) . ?
N6 C11 1.344(5) . ?
N7 N8 1.347(4) . ?
N7 C18 1.350(5) . ?
N8 C16 1.353(5) . ?
N9 C23 1.345(5) . ?
N9 N10 1.359(4) . ?
N10 C21 1.345(5) . ?
N11 N12 1.353(5) . ?
N11 C28 1.355(5) . ?
N12 C26 1.340(5) . ?
N13 C33 1.338(5) . ?
N13 N14 1.362(4) . ?
N14 C31 1.355(5) . ?
N15 C38 1.340(5) . ?
N15 N16 1.366(4) . ?
N16 C36 1.348(5) . ?
N17 C43 1.347(5) . ?
N17 N18 1.355(4) . ?
N18 C41 1.347(5) . ?
N19 C48 1.351(5) . ?
N19 N20 1.358(4) . ?
N20 C46 1.347(5) . ?
N21 C53 1.332(5) . ?
N21 N22 1.360(4) . ?
N22 C51 1.348(5) . ?
N23 C58 1.345(5) . ?
N23 N24 1.363(4) . ?
N24 C56 1.342(5) . ?
N25 C63 1.350(5) . ?
N25 N26 1.361(4) . ?
N26 C61 1.345(5) . ?
N27 C68 1.344(5) . ?
N27 N28 1.360(4) . ?
N28 C66 1.343(5) . ?
N29 C73 1.342(5) . ?
N29 N30 1.365(4) . ?
N30 C71 1.340(5) . ?
C1 C2 1.392(6) . ?
C1 C4 1.486(6) . ?
C2 C3 1.375(6) . ?
C2 H2A 0.9500 . ?
C3 C5 1.485(6) . ?
C4 F3 1.336(5) . ?
C4 F1 1.337(6) . ?
C4 F2 1.343(6) . ?
C5 F6 1.288(5) . ?
C5 F5 1.310(6) . ?
C5 F4 1.316(6) . ?
C6 C7 1.369(6) . ?
C6 C9 1.485(6) . ?
C7 C8 1.380(7) . ?
C7 H7A 0.9500 . ?
C8 C10 1.490(7) . ?
C9 F9 1.304(5) . ?
C9 F8 1.310(6) . ?
C9 F7 1.329(6) . ?
C10 F12B 1.149(19) . ?
C10 F11 1.233(10) . ?
C10 F12 1.320(8) . ?
C10 F10 1.339(11) . ?
C10 F11B 1.343(15) . ?
C10 F10B 1.36(2) . ?
C11 C12 1.378(6) . ?
C11 C14 1.495(6) . ?
C12 C13 1.377(6) . ?
C12 H12A 0.9500 . ?
C13 C15 1.485(6) . ?
C14 F15 1.253(6) . ?
C14 F13 1.317(7) . ?
C14 F14 1.330(6) . ?
C15 F17 1.188(9) . ?
C15 F18B 1.246(12) . ?
C15 F18 1.291(13) . ?
C15 F16B 1.299(8) . ?
C15 F16 1.394(8) . ?
C15 F17B 1.437(10) . ?
C16 C17 1.385(5) . ?
C16 C19 1.490(5) . ?
C17 C18 1.375(6) . ?
C17 H17A 0.9500 . ?
C18 C20 1.495(6) . ?
C19 F21 1.310(5) . ?
C19 F19 1.311(5) . ?
C19 F20 1.334(5) . ?
C20 F23 1.272(5) . ?
C20 F24 1.292(5) . ?
C20 F22 1.320(5) . ?
C21 C22 1.375(6) . ?
C21 C24 1.494(6) . ?
C22 C23 1.384(6) . ?
C22 H22A 0.9500 . ?
C23 C25 1.492(6) . ?
C24 F25 1.316(6) . ?
C24 F27 1.328(5) . ?
C24 F26 1.339(5) . ?
C25 F30 1.306(6) . ?
C25 F28 1.306(5) . ?
C25 F29 1.336(6) . ?
C26 C27 1.387(7) . ?
C26 C29 1.487(7) . ?
C27 C28 1.373(7) . ?
C27 H27A 0.9500 . ?
C28 C30 1.484(7) . ?
C29 F31 1.322(6) . ?
C29 F33 1.330(6) . ?
C29 F32 1.343(6) . ?
C30 F34 1.305(5) . ?
C30 F35 1.328(6) . ?
C30 F36 1.330(6) . ?
C31 C32 1.392(6) . ?
C31 C34 1.479(6) . ?
C32 C33 1.375(6) . ?
C32 H32A 0.9500 . ?
C33 C35 1.490(6) . ?
C34 F38 1.322(5) . ?
C34 F37 1.341(5) . ?
C34 F39 1.350(6) . ?
C35 F41 1.315(5) . ?
C35 F42 1.328(5) . ?
C35 F40 1.336(5) . ?
C36 C37 1.377(6) . ?
C36 C39 1.490(6) . ?
C37 C38 1.382(6) . ?
C37 H37A 0.9500 . ?
C38 C40 1.479(6) . ?
C39 F43 1.331(5) . ?
C39 F45 1.334(5) . ?
C39 F44 1.344(5) . ?
C40 F46 1.280(6) . ?
C40 F47 1.319(8) . ?
C40 F48 1.328(6) . ?
C41 C42 1.386(6) . ?
C41 C44 1.482(6) . ?
C42 C43 1.379(6) . ?
C42 H42A 0.9500 . ?
C43 C45 1.479(6) . ?
C44 F49 1.301(6) . ?
C44 F50 1.306(6) . ?
C44 F51 1.307(6) . ?
C45 F52 1.329(5) . ?
C45 F54 1.335(5) . ?
C45 F53 1.336(5) . ?
C46 C47 1.387(6) . ?
C46 C49 1.494(6) . ?
C47 C48 1.377(6) . ?
C47 H47A 0.9500 . ?
C48 C50 1.494(6) . ?
C49 F57 1.329(5) . ?
C49 F55 1.332(4) . ?
C49 F56 1.350(5) . ?
C50 F59 1.291(7) . ?
C50 F60 1.314(6) . ?
C50 F58 1.326(6) . ?
C51 C52 1.374(6) . ?
C51 C54 1.491(6) . ?
C52 C53 1.384(6) . ?
C52 H52A 0.9500 . ?
C53 C55 1.483(6) . ?
C54 F62 1.297(7) . ?
C54 F61 1.322(6) . ?
C54 F63 1.347(6) . ?
C55 F64 1.319(6) . ?
C55 F66 1.322(5) . ?
C55 F65 1.337(6) . ?
C56 C57 1.386(6) . ?
C56 C59 1.488(6) . ?
C57 C58 1.384(6) . ?
C57 H57A 0.9500 . ?
C58 C60 1.486(5) . ?
C59 F68B 1.241(8) . ?
C59 F69 1.248(7) . ?
C59 F67B 1.279(10) . ?
C59 F67 1.285(8) . ?
C59 F68 1.452(7) . ?
C59 F69B 1.482(9) . ?
C60 F70 1.300(5) . ?
C60 F71 1.315(6) . ?
C60 F72 1.320(6) . ?
C61 C62 1.378(5) . ?
C61 C64 1.493(6) . ?
C62 C63 1.385(6) . ?
C62 H62A 0.9500 . ?
C63 C65 1.487(6) . ?
C64 F73 1.322(5) . ?
C64 F75 1.325(5) . ?
C64 F74 1.335(6) . ?
C65 F76 1.307(5) . ?
C65 F78 1.313(5) . ?
C65 F77 1.337(5) . ?
C66 C67 1.388(6) . ?
C66 C69 1.481(5) . ?
C67 C68 1.381(5) . ?
C67 H67A 0.9500 . ?
C68 C70 1.491(6) . ?
C69 F81 1.328(4) . ?
C69 F80 1.333(5) . ?
C69 F79 1.343(5) . ?
C70 F84 1.323(5) . ?
C70 F82 1.333(5) . ?
C70 F83 1.338(6) . ?
C71 C72 1.380(6) . ?
C71 C74 1.488(6) . ?
C72 C73 1.379(6) . ?
C72 H72A 0.9500 . ?
C73 C75 1.495(5) . ?
C74 F87 1.305(5) . ?
C74 F85 1.320(6) . ?
C74 F86 1.324(6) . ?
C75 F89 1.282(5) . ?
C75 F88 1.325(5) . ?
C75 F90 1.335(5) . ?
C76 C81 1.384(8) . ?
C76 C77 1.386(8) . ?
C76 C82 1.507(9) . ?
C77 C78 1.391(9) . ?
C77 H77A 0.9500 . ?
C78 C79 1.373(9) . ?
C78 H78A 0.9500 . ?
C79 C80 1.386(8) . ?
C79 H79A 0.9500 . ?
C80 C81 1.390(9) . ?
C80 H80A 0.9500 . ?
C81 H81A 0.9500 . ?
C82 H82A 0.9800 . ?
C82 H82B 0.9800 . ?
C82 H82C 0.9800 . ?
C83 C84 1.380(9) . ?
C83 C88 1.389(9) . ?
C83 C89 1.491(10) . ?
C84 C85 1.391(10) . ?
C84 H84A 0.9500 . ?
C85 C86 1.392(9) . ?
C85 H85A 0.9500 . ?
C86 C87 1.386(10) . ?
C86 H86A 0.9500 . ?
C87 C88 1.381(11) . ?
C87 H87A 0.9500 . ?
C88 H88A 0.9500 . ?
C89 H89A 0.9800 . ?
C89 H89B 0.9800 . ?
C89 H89C 0.9800 . ?
C3A C4A 1.375(15) . ?
C3A C2A 1.380(15) . ?
C3A H3AA 0.9500 . ?
C2A C1A 1.436(15) . ?
C2A H2AA 0.9500 . ?
C4A C5A 1.331(14) . ?
C4A H4AA 0.9500 . ?
C6A C1A 1.401(15) . ?
C6A C5A 1.416(15) . ?
C6A H6AA 0.9500 . ?
C5A H5AA 0.9500 . ?
C1A C7A 1.683(17) . ?
C7A H7AA 0.9800 . ?
C7A H7AB 0.9800 . ?
C7A H7AC 0.9800 . ?
